data_7132425
loop_
_publ_author_name
'Wang, Rui'
'Pan, Yunling'
'Feng, Sushan'
'Liang, Chenyi'
'Xie, Jianhui'
'Lau, Tai-Chu'
'Liu, Yingying'

_publ_section_title
;
 Structure and reactivity of a seven-coordinate ruthenium acylperoxo
 complex.
;
_journal_issue 3
_journal_name_full 'Chemical communications (Cambridge, England)'
_journal_page_first 312
_journal_page_last 315
_journal_paper_doi 10.1039/d3cc04751b
_journal_volume 60
_journal_year 2024
_chemical_formula_moiety 'C55 H44 Cl N4 O5 Ru, F6 P, 0.5(C3 H6 O)'
_chemical_formula_sum 'C56.5 H47 Cl F6 N4 O5.5 P Ru'
_chemical_formula_weight 1151.47
_space_group_crystal_system triclinic
_space_group_IT_number 2
_space_group_name_Hall '-P 1'
_space_group_name_H-M_alt 'P -1'
_atom_sites_solution_hydrogens geom
_audit_creation_date 2023-05-11
_audit_creation_method
;
Olex2 1.5
(compiled 2022.04.07 svn.rca3783a0 for OlexSys, GUI svn.r6498)
;
_audit_update_record
;
2023-08-29 deposited with the CCDC.	2023-12-05 downloaded from the CCDC.
;
_cell_angle_alpha 86.1900(10)
_cell_angle_beta 81.9140(10)
_cell_angle_gamma 67.7720(10)
_cell_formula_units_Z 4
_cell_length_a 13.75640(10)
_cell_length_b 17.46850(10)
_cell_length_c 25.0576(2)
_cell_measurement_reflns_used 109579
_cell_measurement_temperature 105(8)
_cell_measurement_theta_max 79.1820
_cell_measurement_theta_min 4.1140
_cell_volume 5517.96(8)
_computing_cell_refinement 'CrysAlisPro 1.171.41.123a (Rigaku OD, 2022)'
_computing_data_collection 'CrysAlisPro 1.171.41.123a (Rigaku OD, 2022)'
_computing_data_reduction 'CrysAlisPro 1.171.41.123a (Rigaku OD, 2022)'
_computing_molecular_graphics 'Olex2 1.5 (Dolomanov et al., 2009)'
_computing_publication_material 'Olex2 1.5 (Dolomanov et al., 2009)'
_computing_structure_refinement 'SHELXL 2019/2 (Sheldrick, 2015)'
_computing_structure_solution 'SHELXT  (Sheldrick, 2015)'
_diffrn_ambient_temperature 105.15
_diffrn_detector_area_resol_mean 5.8140
_diffrn_measured_fraction_theta_full 0.997
_diffrn_measured_fraction_theta_max 0.983
_diffrn_measurement_details
;
List of Runs (angles in degrees, time in seconds):

  # Type    Start    End  Width  t~exp~   \w     \q     \k     \f   Frames
#--------------------------------------------------------------------------
  1  \w    -32.00  20.00   0.50    0.50    --    0.00 -82.00-150.00  104
  2  \w    -86.00  29.00   0.50    0.50    --    0.00 -22.00 143.69  230
  3  \w    -43.00 -13.00   0.50    0.50    --    0.00 -77.00 -30.00   60
  4  \w    -50.00  32.00   0.50    0.50    --    0.00 -19.00 -30.00  164
  5  \w    -24.00  10.00   0.50    0.50    --    0.00  57.00   0.00   68
  6  \w    -87.00 -55.00   0.50    0.50    --    0.00 -37.00-150.00   64
  7  \w    -88.00 -46.00   0.50    0.50    --    0.00 -37.00 -60.00   84
  8  \w    -58.00 -18.00   0.50    0.50    --    0.00 -37.00  60.00   80
  9  \w    -44.00  22.00   0.50    0.50    --    0.00 -37.00-150.00  132
 10  \w    -25.00  10.00   0.50    0.50    --    0.00  57.00-120.00   70
 11  \w     -4.00  30.00   0.50    0.50    --    0.00 -77.00 -30.00   68
 12  \w    -32.00  22.00   0.50    0.50    --    0.00 -82.00-120.00  108
 13  \w    -84.00  -6.00   0.50    0.50    --    0.00 -19.00  60.00  156
 14  \w      5.00  32.00   0.50    0.50    --    0.00 -19.00  60.00   54
 15  \w    -10.00  23.00   0.50    0.50    --    0.00 -37.00  60.00   66
 16  \w    -23.00  23.00   0.50    0.50    --    0.00 -37.00 -60.00   92
 17  \w     31.00  64.00   0.50    0.50    --    0.00  57.00-120.00   66
 18  \w     25.00  82.00   0.50    0.50    --    0.00  57.00   0.00  114
 19  \w     76.00 103.00   0.50    0.50    --  105.20  70.00   0.51   54
 20  \w     82.00 193.00   0.50    0.50    --  105.20  34.00   1.72  222
 21  \w     81.00 194.00   0.50    0.50    --  105.20  30.00-113.42  226
 22  \w    129.00 191.00   0.50    0.50    --  105.20  33.00 130.89  124
 23  \w     76.00 103.00   0.50    0.50    --  105.20  72.00 177.83   54
 24  \w    155.00 182.00   0.50    0.50    --  105.20  76.00 -57.02   54
 25  \w     76.00 102.00   0.50    0.50    --  105.20  70.00 -23.45   52
 26  \w     79.00 106.00   0.50    0.50    --  105.20  62.00 124.74   54
 27  \w    170.00 195.00   0.50    0.50    --  105.20  62.00 124.74   50
 28  \w     79.00 107.00   0.50    0.50    --  105.20  61.00  83.99   56
 29  \w     78.00 104.00   0.50    0.50    --  105.20  64.00  43.25   52
 30  \w    115.00 142.00   0.50    0.50    --  105.20  64.00  43.25   54
 31  \w     83.00 114.00   0.50    0.50    --  105.20  33.00 130.89   62
 32  \w    153.00 178.00   0.50    0.50    --  105.20  28.00 -20.83   50
 33  \w    116.00 153.00   0.50    0.50    --  105.20  42.00  45.11   74
 34  \w     74.00 101.00   0.50    0.50    --  105.20  76.00 -57.02   54
 35  \w    138.00 186.00   0.50    0.50    --  105.20  75.00   1.19   96
 36  \w     81.00 195.00   0.50    0.50    --  105.20  53.00  46.50  228
 37  \w     74.00 100.00   0.50    0.50    --  105.20  75.00   1.19   52
 38  \w     75.00 194.00   0.50    0.50    --  105.20  73.00-120.48  238
 39  \w     78.00 104.00   0.50    0.50    --  105.20  65.00-164.10   52
 40  \w    106.00 193.00   0.50    0.50    --  105.20  68.00 106.35  174
 41  \w     75.00 101.00   0.50    0.50    --  105.20  74.00 -78.16   52
 42  \w     74.00 100.00   0.50    0.50    --  105.20  76.00-152.17   52
 43  \w     83.00 114.00   0.50    0.50    --  105.20  52.00 150.15   62
 44  \w     74.00 100.00   0.50    0.50    --  105.20  75.00  13.81   52
 45  \w     78.00 104.00   0.50    0.50    --  105.20  64.00 -24.19   52
 46  \w     76.00 102.00   0.50    0.50    --  105.20  71.00  87.57   52
 47  \w     75.00 102.00   0.50    0.50    --  105.20  73.00-164.24   54
 48  \w     74.00 101.00   0.50    0.50    --  105.20  76.00 -35.10   54
 49  \w    125.00 193.00   0.50    0.50    --  105.20  76.00 -35.10  136
 50  \w     76.00 103.00   0.50    0.50    --  105.20  72.00  40.77   54
 51  \w     75.00 102.00   0.50    0.50    --  105.20  74.00 115.65   54
 52  \w     74.00 100.00   0.50    0.50    --  105.20  76.00 -97.07   52
 53  \w    112.00 194.00   0.50    0.50    --  105.20  76.00 -97.07  164
 54  \w     77.00 103.00   0.50    0.50    --  105.20  68.00 -60.66   52
 55  \w     75.00 101.00   0.50    0.50    --  105.20  73.00-131.64   52
 56  \w     74.00 100.00   0.50    0.50    --  105.20  76.00-159.59   52
 57  \w     76.00 102.00   0.50    0.50    --  105.20  71.00  65.71   52
 58  \w    135.00 194.00   0.50    0.50    --  105.20  71.00  65.71  118
 59  \w     74.00 100.00   0.50    0.50    --  105.20  76.00 164.15   52
 60  \w    113.00 195.00   0.50    0.50    --  105.20  76.00 164.15  164
 61  \w     75.00 101.00   0.50    0.50    --  105.20  74.00  34.72   52
 62  \w     18.00 138.00   0.50    0.50    --  105.20 -82.00 -90.00  240
 63  \w     79.00 151.00   0.50    0.50    --  105.20  59.00  62.18  144
 64  \w    118.00 147.00   0.50    0.50    --  105.20  28.00 -20.83   58
 65  \w    127.00 190.00   0.50    0.50    --  105.20  67.00 -81.64  126
 66  \w     78.00 106.00   0.50    0.50    --  105.20  67.00 -81.64   56
 67  \w     77.00 103.00   0.50    0.50    --  105.20  68.00 106.35   52
 68  \w     77.00 103.00   0.50    0.50    --  105.20  69.00  28.58   52
 69  \w    138.00 165.00   0.50    0.50    --  105.20  61.00  90.00   54
 70  \w     79.00 106.00   0.50    0.50    --  105.20  61.00  90.00   54
 71  \w     78.00 106.00   0.50    0.50    --  105.20  63.00 106.92   56
 72  \w    166.00 193.00   0.50    0.50    --  105.20  54.00 163.94   54
 73  \w     32.00  57.00   0.50    0.50    --  105.20 -82.00 -30.00   50
 74  \w     72.00 137.00   0.50    0.50    --  105.20 -82.00 -30.00  130
 75  \w    153.00 185.00   0.50    0.50    --  105.20  49.00  12.38   64
 76  \w     78.00 104.00   0.50    0.50    --  105.20  64.00 160.64   52
 77  \w     79.00 105.00   0.50    0.50    --  105.20  61.00 150.00   52
 78  \w     77.00 103.00   0.50    0.50    --  105.20  69.00 158.63   52
 79  \w     79.00 105.00   0.50    0.50    --  105.20  61.00 -90.00   52
 80  \w     82.00 110.00   0.50    0.50    --  105.20  45.00 -60.00   56
 81  \w    170.00 195.00   0.50    0.50    --  105.20  45.00 -60.00   50
 82  \w     83.00 114.00   0.50    0.50    --  105.20  45.00-169.13   62
 83  \w     55.00 139.00   0.50    0.50    --  105.20 -82.00  30.00  168
 84  \w    139.00 164.00   0.50    0.50    --  105.20  53.00 -36.18   50
 85  \w     81.00 140.00   0.50    0.50    --  105.20  54.00 163.94  118
 86  \w     18.00  51.00   0.50    0.50    --  105.20 -82.00  30.00   66
 87  \w     81.00 107.00   0.50    0.50    --  105.20  53.00 -36.18   52
 88  \w     80.00 106.00   0.50    0.50    --  105.20  58.00 -95.10   52
 89  \w     79.00 105.00   0.50    0.50    --  105.20  61.00   0.00   52
 90  \w     79.00 106.00   0.50    0.50    --  105.20  61.00 120.00   54
 91  \w     77.00 129.00   0.50    0.50    --  105.20  67.00-131.96  104
 92  \w    146.00 192.00   0.50    0.50    --  105.20  67.00-131.96   92
 93  \w     82.00 109.00   0.50    0.50    --  105.20  45.00-150.00   54
 94  \w    116.00 154.00   0.50    0.50    --  105.20  45.00-150.00   76
 95  \w    161.00 194.00   0.50    0.50    --  105.20  45.00-150.00   66
 96  \w     81.00 108.00   0.50    0.50    --  105.20  52.00 -15.66   54
 97  \w     83.00 110.00   0.50    0.50    --  105.20  52.00  -0.00   54
 98  \w     80.00 107.00   0.50    0.50    --  105.20  77.00 120.00   54
 99  \w    141.00 195.00   0.50    0.50    --  105.20  77.00 120.00  108
100  \w     53.00 137.00   0.50    0.50    --  105.20 -82.00-180.00  168
101  \w    167.00 192.00   0.50    0.50    --  105.20  64.00  43.25   50
102  \w     82.00 109.00   0.50    0.50    --  105.20  45.00  30.00   54
103  \w     19.00  46.00   0.50    0.50    --  105.20 -82.00-150.00   54
104  \w     62.00  92.00   0.50    0.50    --  105.20 -82.00-150.00   60
105  \w    102.00 137.00   0.50    0.50    --  105.20 -82.00-150.00   70
106  \w     54.00 115.00   0.50    0.50    --  105.20 -82.00 120.00  122
107  \w     76.00 102.00   0.50    0.50    --  105.20  70.00  58.29   52
108  \w     82.00 112.00   0.50    0.50    --  105.20  49.00  12.38   60
109  \w     80.00 107.00   0.50    0.50    --  105.20  28.00 -20.83   54
110  \w     24.00  89.00   0.50    0.50    --  105.20 -82.00  60.00  130
111  \w    103.00 135.00   0.50    0.50    --  105.20 -82.00  60.00   64
112  \w     82.00 108.00   0.50    0.50    --  105.20  42.00  45.11   52
;
_diffrn_measurement_device 'four-circle diffractometer'
_diffrn_measurement_device_type 'XtaLAB AFC12 (RINC): Kappa single'
_diffrn_measurement_method '\w scans'
_diffrn_radiation_type CuK\a
_diffrn_radiation_wavelength 1.54184
_diffrn_reflns_av_R_equivalents 0.0569
_diffrn_reflns_av_unetI/netI 0.0279
_diffrn_reflns_Laue_measured_fraction_full 0.997
_diffrn_reflns_Laue_measured_fraction_max 0.983
_diffrn_reflns_limit_h_max 17
_diffrn_reflns_limit_h_min -17
_diffrn_reflns_limit_k_max 22
_diffrn_reflns_limit_k_min -22
_diffrn_reflns_limit_l_max 31
_diffrn_reflns_limit_l_min -31
_diffrn_reflns_number 192909
_diffrn_reflns_point_group_measured_fraction_full 0.997
_diffrn_reflns_point_group_measured_fraction_max 0.983
_diffrn_reflns_theta_full 67.684
_diffrn_reflns_theta_max 79.497
_diffrn_reflns_theta_min 3.748
_exptl_absorpt_coefficient_mu 3.630
_exptl_absorpt_correction_T_max 1.000
_exptl_absorpt_correction_T_min 0.105
_exptl_absorpt_correction_type gaussian
_exptl_absorpt_process_details
;
CrysAlisPro 1.171.41.123a (Rigaku Oxford Diffraction, 2022)
Numerical absorption correction based on gaussian integration over
a multifaceted crystal model
Empirical absorption correction using spherical harmonics,
implemented in SCALE3 ABSPACK scaling algorithm.
;
_exptl_crystal_colour 'dark brown'
_exptl_crystal_colour_modifier dark
_exptl_crystal_colour_primary brown
_exptl_crystal_density_diffrn 1.386
_exptl_crystal_description block
_exptl_crystal_F_000 2352
_exptl_crystal_size_max 0.66
_exptl_crystal_size_mid 0.32
_exptl_crystal_size_min 0.03
_refine_diff_density_max 1.915
_refine_diff_density_min -1.908
_refine_diff_density_rms 0.108
_refine_ls_extinction_method none
_refine_ls_goodness_of_fit_ref 1.026
_refine_ls_hydrogen_treatment constr
_refine_ls_matrix_type full
_refine_ls_number_parameters 1357
_refine_ls_number_reflns 23561
_refine_ls_number_restraints 297
_refine_ls_restrained_S_all 1.029
_refine_ls_R_factor_all 0.0699
_refine_ls_R_factor_gt 0.0670
_refine_ls_shift/su_max 0.001
_refine_ls_shift/su_mean 0.000
_refine_ls_structure_factor_coef Fsqd
_refine_ls_weighting_details 'w=1/[\s^2^(Fo^2^)+(0.1106P)^2^+13.1521P] where P=(Fo^2^+2Fc^2^)/3'
_refine_ls_weighting_scheme calc
_refine_ls_wR_factor_gt 0.1859
_refine_ls_wR_factor_ref 0.1888
_reflns_Friedel_coverage 0.000
_reflns_number_gt 21874
_reflns_number_total 23561
_reflns_threshold_expression 'I > 2\s(I)'
_cod_data_source_file d3cc04751b2.cif
_cod_data_source_block 220721-ru1
_cod_depositor_comments 'Adding full bibliography for 7132425.cif.'
_cod_original_formula_sum 'C56.50 H47 Cl F6 N4 O5.50 P Ru'
_cod_database_code 7132425
_shelx_shelxl_version_number 2019/2
_shelx_space_group_comment
;
The symmetry employed for this shelxl refinement is uniquely defined
by the following loop, which should always be used as a source of
symmetry information in preference to the above space-group names.
They are only intended as comments.
;
_shelx_estimated_absorpt_t_max 0.899
_shelx_estimated_absorpt_t_min 0.198
_olex2_refinement_description
;
1. Fixed Uiso
 At 1.2 times of:
  All C(H) groups
 At 1.5 times of:
  All C(H,H,H) groups
2. Restrained distances
 Cl1B-C52B
 1.74 with sigma of 0.02
 C52B-C53B = C52B-C51B = C50B-C51B
 1.39 with sigma of 0.02
 C53B-C48B = C49B-C50B
 1.4 with sigma of 0.02
 C48B-C49B
 1.36 with sigma of 0.02
 C47B-C48B
 1.49 with sigma of 0.02
 C52B-C48B = C53B-C49B
 2.4 with sigma of 0.04
 Cl1B-C53B
 2.7 with sigma of 0.04
 C48B-C50B
 2.39 with sigma of 0.04
 Cl1B-C51B
 2.71 with sigma of 0.04
 C52B-C50B
 2.38 with sigma of 0.04
 C49B-C51B
 2.43 with sigma of 0.04
 C52B-C53B \\sim C53B-C48B \\sim C48B-C49B \\sim C49B-C50B \\sim C50B-C51B
\\sim C51B-C52B
 with sigma of 0.02
 C52B-C48B \\sim C48B-C50B \\sim C53B-C51B \\sim C53B-C49B \\sim C49B-C51B
\\sim C52B-C50B
 with sigma of 0.02
 Cl1B-C53B \\sim Cl1B-C51B
 with sigma of 0.02
 F1-F2 \\sim F1-F4 \\sim F1-F5 \\sim F1-F6 \\sim F2-F3 \\sim F2-F5 \\sim F2-F6
\\sim F3-F4 \\sim F3-F5 \\sim F3-F6
 \\sim F4-F5 \\sim F4-F6
 with sigma of 0.04
 P2-F7 \\sim P2-F8 \\sim P2-F9 \\sim P2-F10 \\sim P2-F11 \\sim P2-F12
 with sigma of 0.02
 F7-F8 \\sim F7-F10 \\sim F7-F11 \\sim F7-F12 \\sim F8-F9 \\sim F8-F11 \\sim
F8-F12 \\sim F9-F10 \\sim F9-F11
 \\sim F9-F12 \\sim F10-F11 \\sim F10-F12
 with sigma of 0.04
 P1-F1 \\sim P1-F2 \\sim P1-F3 \\sim P1-F4 \\sim P1-F5 \\sim P1-F6
 with sigma of 0.02
3. Restrained planarity
 Cl1B, C48B, C49B, C50B, C51B, C52B, C53B
 with sigma of 0.1
 O4B, O5B, C47B, C48B
 with sigma of 0.1
4. Uiso/Uaniso restraints and constraints
Cl1B \\sim C48B \\sim C49B \\sim C50B \\sim C51B \\sim C52B \\sim C53B: within
2A with sigma of 0.04 and sigma for terminal atoms of 0.08 within 2A
5. Rigid body (RIGU) restrains
 Cl1B, C48B, C49B, C50B, C51B, C52B, C53B
 with sigma for 1-2 distances of 0.004 and sigma for 1-3 distances of 0.004
6.a Aromatic/amide H refined with riding coordinates:
 C2(H2), C3(H3), C4(H4), C7(H7), C8(H8), C9(H9), C13(H13), C14(H14), C15(H15),
 C16(H16), C17(H17), C19(H19), C20(H20), C21(H21), C22(H22), C23(H23), C26(H26),
  C27(H27), C28(H28), C29(H29), C30(H30), C32(H32), C33(H33), C34(H34),
 C35(H35), C36(H36), C37(H37), C38(H38), C40(H40), C41(H41), C43(H43), C44(H44),
  C47(H47), C48(H48), C51(H51), C53(H53), C54(H54), C55(H55), C2B(H2B),
 C02O(H02O), C3B(H3B), C03C(H03C), C4B(H4B), C7B(H7B), C8B(H8B), C9B(H9B),
 C13B(H13B), C14B(H14B), C15B(H15B), C16B(H16B), C17B(H17B), C19B(H19B),
 C20B(H20B), C21B(H21B), C22B(H22B), C25B(H25B), C26B(H26B), C27B(H27B),
 C28B(H28B), C29B(H29B), C31B(H31B), C32B(H32B), C33B(H33B), C34B(H34B),
 C35B(H35B), C36B(H36B), C37B(H37B), C39B(H39B), C40B(H40B), C42B(H42D),
 C45B(H45B), C46B(H46D), C49B(H49B), C50B(H50B), C51B(H51B), C53B(H53B)
6.b Idealised Me refined as rotating group:
 C42(H42A,H42B,H42C), C46(H46A,H46B,H46C), C41B(H41A,H41B,H41C), C44B(H44A,
 H44B,H44C), C1S(H1SA,H1SB,H1SC), C3S(H3SA,H3SB,H3SC)
;
_smtbx_masks_special_details
;
A solvent mask was calculated and 219 electrons were 
found in a volume of 862\%A^3^ in 2 voids per unit cell. 
This is consistent with the presence of 
1[C3H6O], 0.75[C3H6O] per Unit Cell 
which account for 224 electrons 
per unit cell.
;
_smtbx_masks_void_probe_radius 1.2
_smtbx_masks_void_truncation_radius 1.2
_olex2_submission_special_instructions 'No special instructions were received'
_oxdiff_exptl_absorpt_empirical_details
;
Empirical correction (ABSPACK) includes:
- Absorption correction using spherical harmonics
- Frame scaling
;

loop_
_space_group_symop_operation_xyz
'x, y, z'
'-x, -y, -z'

loop_
_atom_site_label
_atom_site_type_symbol
_atom_site_fract_x
_atom_site_fract_y
_atom_site_fract_z
_atom_site_U_iso_or_equiv
_atom_site_adp_type
_atom_site_occupancy
_atom_site_site_symmetry_order
_atom_site_calc_flag
_atom_site_refinement_flags_posn
_atom_site_refinement_flags_adp
_atom_site_refinement_flags_occupancy
_atom_site_disorder_assembly
_atom_site_disorder_group
Ru1 Ru 0.66256(2) 0.57753(2) 0.18469(2) 0.03157(8) Uani 1 1 d . . . . .
Cl1 Cl 0.10328(9) 0.68242(8) 0.23493(6) 0.0591(3) Uani 1 1 d . . . . .
O1 O 0.5590(2) 0.56300(16) 0.24532(11) 0.0387(6) Uani 1 1 d . . . . .
O2 O 0.7284(2) 0.65668(15) 0.14755(10) 0.0322(5) Uani 1 1 d . . . . .
O3 O 0.5706(2) 0.69926(15) 0.20431(12) 0.0363(6) Uani 1 1 d . . . . .
O4 O 0.4618(2) 0.71313(17) 0.22326(12) 0.0384(6) Uani 1 1 d . . . . .
O5 O 0.4908(2) 0.74513(18) 0.30444(13) 0.0450(7) Uani 1 1 d . . . . .
N1 N 0.7099(3) 0.44945(18) 0.19985(14) 0.0378(7) Uani 1 1 d . . . . .
N2 N 0.7702(2) 0.51829(18) 0.11840(13) 0.0330(6) Uani 1 1 d . . . . .
N3 N 0.5474(2) 0.58006(19) 0.13453(13) 0.0335(6) Uani 1 1 d . . . . .
N4 N 0.7693(2) 0.57640(19) 0.23668(13) 0.0345(6) Uani 1 1 d . . . . .
C1 C 0.6656(4) 0.4226(2) 0.24467(19) 0.0448(9) Uani 1 1 d . . . . .
C2 C 0.6885(5) 0.3393(3) 0.2542(2) 0.0606(13) Uani 1 1 d . . . . .
H2 H 0.655022 0.320688 0.285235 0.073 Uiso 1 1 calc R U . . .
C3 C 0.7606(5) 0.2836(3) 0.2179(3) 0.0680(15) Uani 1 1 d . . . . .
H3 H 0.778291 0.225971 0.224551 0.082 Uiso 1 1 calc R U . . .
C4 C 0.8074(5) 0.3102(3) 0.1722(2) 0.0595(13) Uani 1 1 d . . . . .
H4 H 0.858124 0.271675 0.147459 0.071 Uiso 1 1 calc R U . . .
C5 C 0.7789(4) 0.3947(2) 0.16301(19) 0.0440(9) Uani 1 1 d . . . . .
C6 C 0.8118(3) 0.4342(2) 0.11507(17) 0.0382(8) Uani 1 1 d . . . . .
C7 C 0.8760(3) 0.3949(2) 0.06956(18) 0.0421(9) Uani 1 1 d . . . . .
H7 H 0.904274 0.336231 0.067627 0.050 Uiso 1 1 calc R U . . .
C8 C 0.8982(3) 0.4424(3) 0.02712(17) 0.0408(9) Uani 1 1 d . . . . .
H8 H 0.940697 0.416655 -0.004840 0.049 Uiso 1 1 calc R U . . .
C9 C 0.8586(3) 0.5278(2) 0.03101(17) 0.0370(8) Uani 1 1 d . . . . .
H9 H 0.874749 0.560891 0.002165 0.044 Uiso 1 1 calc R U . . .
C10 C 0.7949(3) 0.5644(2) 0.07776(15) 0.0324(7) Uani 1 1 d . . . . .
C11 C 0.7532(3) 0.6551(2) 0.09085(15) 0.0323(7) Uani 1 1 d . . . . .
C12 C 0.6579(3) 0.7079(2) 0.06230(16) 0.0357(8) Uani 1 1 d . . . . .
C13 C 0.6289(3) 0.6814(3) 0.01831(18) 0.0437(9) Uani 1 1 d . . . . .
H13 H 0.669781 0.628248 0.003753 0.052 Uiso 1 1 calc R U . . .
C14 C 0.5396(4) 0.7330(3) -0.0044(2) 0.0571(12) Uani 1 1 d . . . . .
H14 H 0.518855 0.714929 -0.034319 0.069 Uiso 1 1 calc R U . . .
C15 C 0.4811(4) 0.8105(3) 0.0164(2) 0.0585(12) Uani 1 1 d . . . . .
H15 H 0.419670 0.845034 0.001040 0.070 Uiso 1 1 calc R U . . .
C16 C 0.5102(4) 0.8379(3) 0.0587(2) 0.0506(10) Uani 1 1 d . . . . .
H16 H 0.470167 0.891728 0.072288 0.061 Uiso 1 1 calc R U . . .
C17 C 0.5990(3) 0.7867(2) 0.08186(17) 0.0405(8) Uani 1 1 d . . . . .
H17 H 0.619520 0.805799 0.111408 0.049 Uiso 1 1 calc R U . . .
C18 C 0.8444(3) 0.6870(2) 0.07698(17) 0.0380(8) Uani 1 1 d . . . . .
C19 C 0.8488(4) 0.7380(3) 0.0333(2) 0.0468(10) Uani 1 1 d . . . . .
H19 H 0.793786 0.755756 0.010883 0.056 Uiso 1 1 calc R U . . .
C20 C 0.9350(4) 0.7640(3) 0.0216(3) 0.0622(15) Uani 1 1 d . . . . .
H20 H 0.937974 0.799372 -0.008494 0.075 Uiso 1 1 calc R U . . .
C21 C 1.0152(4) 0.7378(4) 0.0542(3) 0.0665(17) Uani 1 1 d . . . . .
H21 H 1.072749 0.755919 0.046617 0.080 Uiso 1 1 calc R U . . .
C22 C 1.0119(4) 0.6855(4) 0.0977(2) 0.0592(14) Uani 1 1 d . . . . .
H22 H 1.067441 0.666911 0.119738 0.071 Uiso 1 1 calc R U . . .
C23 C 0.9261(3) 0.6602(3) 0.10890(18) 0.0446(10) Uani 1 1 d . . . . .
H23 H 0.923691 0.624255 0.138762 0.054 Uiso 1 1 calc R U . . .
C24 C 0.5872(4) 0.4927(2) 0.27941(18) 0.0437(9) Uani 1 1 d . . . . .
C25 C 0.4857(4) 0.4756(3) 0.2984(2) 0.0509(11) Uani 1 1 d . . . . .
C26 C 0.4037(4) 0.5019(3) 0.2669(2) 0.0568(13) Uani 1 1 d . . . . .
H26 H 0.410512 0.529854 0.233622 0.068 Uiso 1 1 calc R U . . .
C27 C 0.3107(5) 0.4874(3) 0.2841(3) 0.0773(19) Uani 1 1 d . . . . .
H27 H 0.254652 0.504872 0.262333 0.093 Uiso 1 1 calc R U . . .
C28 C 0.3013(6) 0.4473(4) 0.3329(3) 0.083(2) Uani 1 1 d . . . . .
H28 H 0.237178 0.439466 0.345450 0.099 Uiso 1 1 calc R U . . .
C29 C 0.3828(6) 0.4190(4) 0.3631(3) 0.081(2) Uani 1 1 d . . . . .
H29 H 0.375949 0.389971 0.395959 0.098 Uiso 1 1 calc R U . . .
C30 C 0.4753(6) 0.4318(4) 0.3466(2) 0.0688(15) Uani 1 1 d . . . . .
H30 H 0.532117 0.411024 0.367773 0.083 Uiso 1 1 calc R U . . .
C31 C 0.6370(4) 0.5032(3) 0.32886(19) 0.0509(11) Uani 1 1 d . . . . .
C32 C 0.5721(5) 0.5628(3) 0.3663(2) 0.0611(13) Uani 1 1 d . . . . .
H32 H 0.501315 0.595251 0.360479 0.073 Uiso 1 1 calc R U . . .
C33 C 0.6110(7) 0.5747(4) 0.4124(2) 0.0744(18) Uani 1 1 d . . . . .
H33 H 0.566277 0.614494 0.438111 0.089 Uiso 1 1 calc R U . . .
C34 C 0.7160(7) 0.5279(4) 0.4206(3) 0.085(2) Uani 1 1 d . . . . .
H34 H 0.743142 0.536576 0.451502 0.102 Uiso 1 1 calc R U . . .
C35 C 0.7802(6) 0.4687(4) 0.3830(3) 0.0726(17) Uani 1 1 d . . . . .
H35 H 0.851474 0.436815 0.388364 0.087 Uiso 1 1 calc R U . . .
C36 C 0.7410(5) 0.4560(3) 0.3380(2) 0.0586(12) Uani 1 1 d . . . . .
H36 H 0.785102 0.414704 0.312964 0.070 Uiso 1 1 calc R U . . .
C37 C 0.4744(3) 0.6504(2) 0.11894(17) 0.0384(8) Uani 1 1 d . . . . .
H37 H 0.475650 0.701200 0.129590 0.046 Uiso 1 1 calc R U . . .
C38 C 0.3966(3) 0.6533(3) 0.08792(19) 0.0452(9) Uani 1 1 d . . . . .
H38 H 0.346276 0.705143 0.078143 0.054 Uiso 1 1 calc R U . . .
C39 C 0.3929(4) 0.5803(3) 0.07130(19) 0.0457(9) Uani 1 1 d . . . . .
C40 C 0.4692(4) 0.5075(3) 0.08723(19) 0.0482(10) Uani 1 1 d . . . . .
H40 H 0.470743 0.455836 0.076454 0.058 Uiso 1 1 calc R U . . .
C41 C 0.5429(4) 0.5094(3) 0.11859(19) 0.0438(9) Uani 1 1 d . . . . .
H41 H 0.593092 0.458301 0.129526 0.053 Uiso 1 1 calc R U . . .
C42 C 0.3115(4) 0.5804(3) 0.0372(2) 0.0573(12) Uani 1 1 d . . . . .
H42A H 0.250488 0.575629 0.060452 0.086 Uiso 1 1 calc R U . . .
H42B H 0.342298 0.533549 0.012616 0.086 Uiso 1 1 calc R U . . .
H42C H 0.288602 0.632173 0.016236 0.086 Uiso 1 1 calc R U . . .
C43 C 0.7372(3) 0.6279(2) 0.27831(15) 0.0343(7) Uani 1 1 d . . . . .
H43 H 0.664878 0.663670 0.284385 0.041 Uiso 1 1 calc R U . . .
C44 C 0.8057(3) 0.6306(2) 0.31272(17) 0.0383(8) Uani 1 1 d . . . . .
H44 H 0.780134 0.667718 0.342060 0.046 Uiso 1 1 calc R U . . .
C45 C 0.9121(3) 0.5792(3) 0.30461(17) 0.0417(9) Uani 1 1 d . . . . .
C46 C 0.9877(4) 0.5779(3) 0.3426(2) 0.0516(11) Uani 1 1 d . . . . .
H46A H 0.962022 0.631329 0.360594 0.077 Uiso 1 1 calc R U . . .
H46B H 1.057650 0.567812 0.322380 0.077 Uiso 1 1 calc R U . . .
H46C H 0.992754 0.533842 0.369631 0.077 Uiso 1 1 calc R U . . .
C47 C 0.9443(3) 0.5277(3) 0.26042(18) 0.0452(9) Uani 1 1 d . . . . .
H47 H 1.016481 0.492333 0.252868 0.054 Uiso 1 1 calc R U . . .
C48 C 0.8728(3) 0.5276(3) 0.22759(17) 0.0413(9) Uani 1 1 d . . . . .
H48 H 0.896800 0.492029 0.197444 0.050 Uiso 1 1 calc R U . . .
C49 C 0.4358(3) 0.7316(2) 0.27595(17) 0.0378(8) Uani 1 1 d . . . . .
C50 C 0.3261(3) 0.7345(2) 0.29335(17) 0.0397(8) Uani 1 1 d . . . . .
C51 C 0.2711(3) 0.7123(3) 0.25897(19) 0.0428(9) Uani 1 1 d . . . . .
H51 H 0.301286 0.697397 0.222856 0.051 Uiso 1 1 calc R U . . .
C52 C 0.1714(3) 0.7119(3) 0.2779(2) 0.0465(10) Uani 1 1 d . . . . .
C53 C 0.1284(4) 0.7311(3) 0.3309(2) 0.0550(12) Uani 1 1 d . . . . .
H53 H 0.061729 0.728105 0.344169 0.066 Uiso 1 1 calc R U . . .
C54 C 0.1828(4) 0.7545(3) 0.3641(2) 0.0574(12) Uani 1 1 d . . . . .
H54 H 0.152411 0.769526 0.400161 0.069 Uiso 1 1 calc R U . . .
C55 C 0.2823(4) 0.7566(3) 0.3458(2) 0.0508(10) Uani 1 1 d . . . . .
H55 H 0.319514 0.772986 0.369109 0.061 Uiso 1 1 calc R U . . .
Ru2 Ru 0.55281(2) 1.01808(2) 0.33448(2) 0.02965(8) Uani 1 1 d . . . . .
Cl1B Cl 0.8709(3) 1.3053(2) 0.47558(17) 0.1832(18) Uani 1 1 d D U . . .
O1B O 0.69559(19) 1.02592(15) 0.32977(11) 0.0344(5) Uani 1 1 d . . . . .
O2B O 0.4057(2) 1.05191(17) 0.37650(11) 0.0354(5) Uani 1 1 d . . . . .
O3B O 0.5326(3) 1.1046(2) 0.39118(13) 0.0505(8) Uani 1 1 d . . . . .
O4B O 0.5941(4) 1.1564(3) 0.3775(2) 0.0928(15) Uani 1 1 d . . . . .
O5B O 0.6239(6) 1.1354(6) 0.4645(3) 0.153(3) Uani 1 1 d . . . . .
N1B N 0.6577(2) 0.92403(18) 0.28314(12) 0.0281(6) Uani 1 1 d . . . . .
N2B N 0.4614(2) 0.97874(18) 0.29075(12) 0.0295(6) Uani 1 1 d . . . . .
N3B N 0.5798(2) 0.92458(19) 0.39428(13) 0.0327(6) Uani 1 1 d . . . . .
N4B N 0.5241(2) 1.11582(19) 0.27766(13) 0.0328(6) Uani 1 1 d . . . . .
C1B C 0.3550(3) 1.0145(2) 0.30018(15) 0.0331(7) Uani 1 1 d . . . . .
C2B C 0.2928(3) 0.9980(3) 0.26684(16) 0.0384(8) Uani 1 1 d . . . . .
H2B H 0.217922 1.024684 0.272741 0.046 Uiso 1 1 calc R U . . .
C02O C 0.8875(4) 0.8281(4) 0.47161(19) 0.0539(11) Uani 1 1 d . . . . .
H02O H 0.911711 0.801591 0.504226 0.065 Uiso 1 1 calc R U . . .
C3B C 0.3397(3) 0.9429(3) 0.22515(17) 0.0398(8) Uani 1 1 d . . . . .
H3B H 0.297646 0.932558 0.201666 0.048 Uiso 1 1 calc R U . . .
C03C C 0.4583(5) 1.2606(3) 0.2565(2) 0.0641(15) Uani 1 1 d . . . . .
H03C H 0.421023 1.315621 0.268773 0.077 Uiso 1 1 calc R U . . .
C4B C 0.4492(3) 0.9028(2) 0.21798(16) 0.0355(8) Uani 1 1 d . . . . .
H4B H 0.482906 0.862939 0.190530 0.043 Uiso 1 1 calc R U . . .
C5B C 0.5076(3) 0.9220(2) 0.25146(15) 0.0318(7) Uani 1 1 d . . . . .
C6B C 0.6223(3) 0.8854(2) 0.24963(14) 0.0296(7) Uani 1 1 d . . . . .
C7B C 0.6907(3) 0.8185(2) 0.21931(15) 0.0334(7) Uani 1 1 d . . . . .
H7B H 0.664454 0.790529 0.197160 0.040 Uiso 1 1 calc R U . . .
C8B C 0.7978(3) 0.7933(2) 0.22200(15) 0.0351(8) Uani 1 1 d . . . . .
H8B H 0.846361 0.747080 0.201944 0.042 Uiso 1 1 calc R U . . .
C9B C 0.8343(3) 0.8356(2) 0.25396(15) 0.0332(7) Uani 1 1 d . . . . .
H9B H 0.908106 0.820478 0.254593 0.040 Uiso 1 1 calc R U . . .
C10B C 0.7623(3) 0.8999(2) 0.28494(15) 0.0301(7) Uani 1 1 d . . . . .
C11B C 0.7873(3) 0.9523(2) 0.32261(16) 0.0323(7) Uani 1 1 d . . . . .
C12B C 0.8774(3) 0.9767(2) 0.29179(15) 0.0328(7) Uani 1 1 d . . . . .
C13B C 0.9811(3) 0.9384(3) 0.30295(18) 0.0387(8) Uani 1 1 d . . . . .
H13B H 0.996953 0.899821 0.332058 0.046 Uiso 1 1 calc R U . . .
C14B C 1.0614(3) 0.9563(3) 0.27174(19) 0.0443(9) Uani 1 1 d . . . . .
H14B H 1.132398 0.928886 0.279161 0.053 Uiso 1 1 calc R U . . .
C15B C 1.0399(3) 1.0133(3) 0.23019(19) 0.0449(9) Uani 1 1 d . . . . .
H15B H 1.095164 1.026625 0.209758 0.054 Uiso 1 1 calc R U . . .
C16B C 0.9360(3) 1.0513(3) 0.21832(19) 0.0460(9) Uani 1 1 d . . . . .
H16B H 0.920343 1.090044 0.189265 0.055 Uiso 1 1 calc R U . . .
C17B C 0.8560(3) 1.0325(3) 0.24892(18) 0.0406(9) Uani 1 1 d . . . . .
H17B H 0.785446 1.058154 0.240494 0.049 Uiso 1 1 calc R U . . .
C18B C 0.8194(3) 0.9065(2) 0.37519(16) 0.0347(7) Uani 1 1 d . . . . .
C19B C 0.8429(3) 0.8221(3) 0.38361(17) 0.0408(8) Uani 1 1 d . . . . .
H19B H 0.835885 0.790501 0.355990 0.049 Uiso 1 1 calc R U . . .
C20B C 0.8765(4) 0.7831(3) 0.43162(19) 0.0499(10) Uani 1 1 d . . . . .
H20B H 0.891632 0.725567 0.436723 0.060 Uiso 1 1 calc R U . . .
C21B C 0.8635(4) 0.9119(3) 0.46427(18) 0.0510(11) Uani 1 1 d . . . . .
H21B H 0.870015 0.942957 0.492337 0.061 Uiso 1 1 calc R U . . .
C22B C 0.8300(3) 0.9515(3) 0.41673(18) 0.0433(9) Uani 1 1 d . . . . .
H22B H 0.814170 1.009273 0.412271 0.052 Uiso 1 1 calc R U . . .
C23B C 0.3155(3) 1.0651(2) 0.35078(16) 0.0337(7) Uani 1 1 d . . . . .
C24B C 0.2535(3) 1.1569(2) 0.34121(17) 0.0388(8) Uani 1 1 d . . . . .
C25B C 0.2285(5) 1.1927(3) 0.2921(2) 0.0581(12) Uani 1 1 d . . . . .
H25B H 0.254409 1.160314 0.260485 0.070 Uiso 1 1 calc R U . . .
C26B C 0.1651(6) 1.2767(4) 0.2881(3) 0.0753(17) Uani 1 1 d . . . . .
H26B H 0.145731 1.300611 0.254127 0.090 Uiso 1 1 calc R U . . .
C27B C 0.1308(5) 1.3247(3) 0.3338(3) 0.0672(15) Uani 1 1 d . . . . .
H27B H 0.087094 1.381553 0.331277 0.081 Uiso 1 1 calc R U . . .
C28B C 0.1596(4) 1.2905(3) 0.3825(2) 0.0593(12) Uani 1 1 d . . . . .
H28B H 0.138392 1.324048 0.413569 0.071 Uiso 1 1 calc R U . . .
C29B C 0.2190(4) 1.2080(3) 0.38639(19) 0.0475(10) Uani 1 1 d . . . . .
H29B H 0.237468 1.184644 0.420613 0.057 Uiso 1 1 calc R U . . .
C30B C 0.2447(3) 1.0258(2) 0.38615(16) 0.0378(8) Uani 1 1 d . . . . .
C31B C 0.2892(4) 0.9583(3) 0.4181(2) 0.0525(11) Uani 1 1 d . . . . .
H31B H 0.362561 0.939174 0.421515 0.063 Uiso 1 1 calc R U . . .
C32B C 0.2269(5) 0.9172(3) 0.4459(3) 0.0668(15) Uani 1 1 d . . . . .
H32B H 0.257925 0.870416 0.468106 0.080 Uiso 1 1 calc R U . . .
C33B C 0.1208(5) 0.9448(4) 0.4410(3) 0.0701(17) Uani 1 1 d . . . . .
H33B H 0.079234 0.915798 0.458994 0.084 Uiso 1 1 calc R U . . .
C34B C 0.0747(4) 1.0130(4) 0.4108(2) 0.0601(14) Uani 1 1 d . . . . .
H34B H 0.000825 1.032744 0.408649 0.072 Uiso 1 1 calc R U . . .
C35B C 0.1359(4) 1.0541(3) 0.38286(19) 0.0495(11) Uani 1 1 d . . . . .
H35B H 0.103731 1.101640 0.361456 0.059 Uiso 1 1 calc R U . . .
C36B C 0.5758(3) 0.8508(2) 0.38574(16) 0.0369(8) Uani 1 1 d . . . . .
H36B H 0.562114 0.840217 0.351422 0.044 Uiso 1 1 calc R U . . .
C37B C 0.5909(4) 0.7902(3) 0.42501(18) 0.0458(9) Uani 1 1 d . . . . .
H37B H 0.589073 0.738308 0.417238 0.055 Uiso 1 1 calc R U . . .
C38B C 0.6085(4) 0.8041(3) 0.47557(18) 0.0492(10) Uani 1 1 d . . . . .
C39B C 0.6097(3) 0.8817(3) 0.48488(17) 0.0426(9) Uani 1 1 d . . . . .
H39B H 0.620510 0.894388 0.519333 0.051 Uiso 1 1 calc R U . . .
C40B C 0.5950(3) 0.9398(2) 0.44370(15) 0.0353(7) Uani 1 1 d . . . . .
H40B H 0.595655 0.992451 0.450478 0.042 Uiso 1 1 calc R U . . .
C41B C 0.6286(6) 0.7382(3) 0.5187(2) 0.0692(16) Uani 1 1 d . . . . .
H41A H 0.588481 0.703493 0.514656 0.104 Uiso 1 1 calc R U . . .
H41B H 0.606236 0.764031 0.554173 0.104 Uiso 1 1 calc R U . . .
H41C H 0.704367 0.704008 0.515402 0.104 Uiso 1 1 calc R U . . .
C42B C 0.4711(4) 1.1950(3) 0.2927(2) 0.0529(12) Uani 1 1 d . . . . .
H42D H 0.441527 1.206182 0.329324 0.063 Uiso 1 1 calc R U . . .
C43B C 0.4984(4) 1.2474(3) 0.2035(2) 0.0467(10) Uani 1 1 d . . . . .
C44B C 0.4849(5) 1.3175(3) 0.1639(2) 0.0642(14) Uani 1 1 d . . . . .
H44A H 0.547773 1.303686 0.136996 0.096 Uiso 1 1 calc R U . . .
H44B H 0.475824 1.367546 0.182883 0.096 Uiso 1 1 calc R U . . .
H44C H 0.422377 1.327309 0.145929 0.096 Uiso 1 1 calc R U . . .
C45B C 0.5487(4) 1.1659(3) 0.1883(2) 0.0532(11) Uani 1 1 d . . . . .
H45B H 0.576293 1.153322 0.151629 0.064 Uiso 1 1 calc R U . . .
C46B C 0.5594(4) 1.1027(3) 0.22557(17) 0.0464(10) Uani 1 1 d . . . . .
H46D H 0.593401 1.047284 0.213585 0.056 Uiso 1 1 calc R U . . .
C47B C 0.6464(7) 1.1622(5) 0.4143(5) 0.112(3) Uani 1 1 d D . . . .
C48B C 0.7203(6) 1.1955(4) 0.4024(3) 0.097(2) Uani 1 1 d D U . . .
C49B C 0.7811(6) 1.1809(4) 0.3529(3) 0.105(2) Uani 1 1 d D U . . .
H49B H 0.763768 1.153539 0.326254 0.126 Uiso 1 1 calc R U . . .
C50B C 0.8664(6) 1.2049(5) 0.3407(4) 0.129(3) Uani 1 1 d D U . . .
H50B H 0.906016 1.194640 0.305933 0.154 Uiso 1 1 calc R U . . .
C51B C 0.8948(7) 1.2436(5) 0.3786(4) 0.132(3) Uani 1 1 d D U . . .
H51B H 0.951464 1.262698 0.370570 0.158 Uiso 1 1 calc R U . . .
C52B C 0.8362(6) 1.2530(5) 0.4291(4) 0.131(3) Uani 1 1 d D U . . .
C53B C 0.7467(6) 1.2386(5) 0.4400(3) 0.102(2) Uani 1 1 d D U . . .
H53B H 0.701515 1.257206 0.472719 0.122 Uiso 1 1 calc R U . . .
P1 P 0.78351(12) 0.18094(10) 0.06167(6) 0.0636(4) Uani 1 1 d D . . . .
F1 F 0.8522(4) 0.0886(2) 0.04679(19) 0.0998(13) Uani 1 1 d D . . . .
F2 F 0.8877(2) 0.2012(2) 0.05911(15) 0.0698(9) Uani 1 1 d D . . . .
F3 F 0.7137(3) 0.2753(3) 0.07584(15) 0.0886(12) Uani 1 1 d D . . . .
F4 F 0.6793(4) 0.1610(4) 0.06590(16) 0.1182(19) Uani 1 1 d D . . . .
F5 F 0.7895(3) 0.1592(2) 0.12446(13) 0.0725(9) Uani 1 1 d D . . . .
F6 F 0.7774(3) 0.2033(3) -0.00104(14) 0.0856(11) Uani 1 1 d D . . . .
P2 P 1.15574(13) 0.40135(11) 0.12855(6) 0.0727(4) Uani 1 1 d D . . . .
F7 F 1.2379(3) 0.3172(4) 0.1492(2) 0.138(2) Uani 1 1 d D . . . .
F8 F 1.1623(5) 0.4506(4) 0.17653(19) 0.136(2) Uani 1 1 d D . . . .
F9 F 1.0722(4) 0.4803(3) 0.1048(2) 0.1241(18) Uani 1 1 d D . . . .
F10 F 1.1509(4) 0.3510(3) 0.07973(18) 0.1033(14) Uani 1 1 d D . . . .
F11 F 1.0618(3) 0.3799(3) 0.16290(17) 0.1005(14) Uani 1 1 d D . . . .
F12 F 1.2494(4) 0.4220(3) 0.09444(17) 0.0974(13) Uani 1 1 d D . . . .
O1S O 0.6018(3) 0.9732(2) 0.13118(16) 0.0669(10) Uani 1 1 d . . . . .
C1S C 0.6721(6) 0.9708(4) 0.0397(2) 0.0701(16) Uani 1 1 d . . . . .
H1SA H 0.700739 0.915090 0.024646 0.105 Uiso 1 1 calc R U . . .
H1SB H 0.713191 1.002751 0.022206 0.105 Uiso 1 1 calc R U . . .
H1SC H 0.597967 0.998349 0.033301 0.105 Uiso 1 1 calc R U . . .
C2S C 0.6786(5) 0.9650(3) 0.0986(2) 0.0578(12) Uani 1 1 d . . . . .
C3S C 0.7863(5) 0.9441(4) 0.1170(3) 0.0748(16) Uani 1 1 d . . . . .
H3SA H 0.777802 0.951129 0.156067 0.112 Uiso 1 1 calc R U . . .
H3SB H 0.819566 0.980963 0.098725 0.112 Uiso 1 1 calc R U . . .
H3SC H 0.830985 0.886578 0.108082 0.112 Uiso 1 1 calc R U . . .

loop_
_atom_site_aniso_label
_atom_site_aniso_U_11
_atom_site_aniso_U_22
_atom_site_aniso_U_33
_atom_site_aniso_U_23
_atom_site_aniso_U_13
_atom_site_aniso_U_12
Ru1 0.03180(15) 0.02524(14) 0.03765(16) -0.00542(10) -0.00167(11) -0.01073(11)
Cl1 0.0350(5) 0.0637(7) 0.0800(8) -0.0112(6) -0.0058(5) -0.0188(5)
O1 0.0411(14) 0.0281(12) 0.0441(15) -0.0023(11) 0.0029(11) -0.0126(11)
O2 0.0314(12) 0.0299(12) 0.0363(13) -0.0083(10) 0.0010(10) -0.0130(10)
O3 0.0255(12) 0.0280(12) 0.0527(16) -0.0089(11) 0.0053(11) -0.0091(10)
O4 0.0274(12) 0.0368(14) 0.0491(15) -0.0085(12) 0.0042(11) -0.0115(10)
O5 0.0389(15) 0.0413(15) 0.0558(18) -0.0080(13) -0.0050(13) -0.0153(12)
N1 0.0467(18) 0.0214(14) 0.0452(18) -0.0040(12) -0.0065(14) -0.0117(13)
N2 0.0298(14) 0.0261(14) 0.0407(16) -0.0119(12) -0.0008(12) -0.0072(11)
N3 0.0325(15) 0.0325(15) 0.0398(16) -0.0036(13) -0.0052(12) -0.0162(12)
N4 0.0335(15) 0.0305(15) 0.0379(16) -0.0055(12) -0.0043(12) -0.0094(12)
C1 0.055(2) 0.0286(19) 0.050(2) -0.0021(17) -0.0016(19) -0.0160(17)
C2 0.076(3) 0.037(2) 0.065(3) 0.002(2) 0.002(3) -0.021(2)
C3 0.080(4) 0.031(2) 0.082(4) -0.003(2) 0.008(3) -0.013(2)
C4 0.073(3) 0.029(2) 0.064(3) -0.006(2) 0.000(3) -0.007(2)
C5 0.048(2) 0.0248(17) 0.054(2) -0.0093(16) -0.0039(18) -0.0064(16)
C6 0.0370(19) 0.0267(17) 0.046(2) -0.0101(15) -0.0021(16) -0.0061(14)
C7 0.039(2) 0.0309(18) 0.053(2) -0.0128(17) -0.0040(17) -0.0073(15)
C8 0.0354(19) 0.040(2) 0.045(2) -0.0179(17) -0.0010(16) -0.0102(16)
C9 0.0301(17) 0.0390(19) 0.043(2) -0.0123(16) -0.0028(15) -0.0129(15)
C10 0.0269(16) 0.0332(17) 0.0379(18) -0.0087(14) -0.0042(13) -0.0108(14)
C11 0.0300(17) 0.0318(17) 0.0348(18) -0.0073(14) 0.0013(13) -0.0119(14)
C12 0.0327(18) 0.0333(18) 0.0400(19) -0.0030(15) -0.0015(15) -0.0116(15)
C13 0.044(2) 0.040(2) 0.046(2) -0.0076(17) -0.0073(17) -0.0117(17)
C14 0.057(3) 0.061(3) 0.051(3) -0.002(2) -0.022(2) -0.014(2)
C15 0.048(3) 0.050(3) 0.070(3) 0.004(2) -0.019(2) -0.007(2)
C16 0.046(2) 0.038(2) 0.059(3) -0.0014(19) -0.005(2) -0.0053(18)
C17 0.041(2) 0.0342(19) 0.044(2) -0.0059(16) -0.0010(16) -0.0122(16)
C18 0.0331(18) 0.0360(19) 0.046(2) -0.0184(16) 0.0064(15) -0.0150(15)
C19 0.040(2) 0.0332(19) 0.064(3) -0.0098(18) 0.0123(19) -0.0146(16)
C20 0.053(3) 0.042(2) 0.089(4) -0.016(2) 0.027(3) -0.025(2)
C21 0.048(3) 0.068(3) 0.093(4) -0.045(3) 0.030(3) -0.039(3)
C22 0.039(2) 0.081(4) 0.066(3) -0.044(3) 0.012(2) -0.031(2)
C23 0.0337(19) 0.057(3) 0.047(2) -0.0253(19) 0.0073(16) -0.0214(18)
C24 0.056(2) 0.0289(18) 0.046(2) 0.0005(16) 0.0020(18) -0.0188(17)
C25 0.063(3) 0.033(2) 0.055(3) -0.0060(18) 0.009(2) -0.022(2)
C26 0.047(2) 0.033(2) 0.083(4) -0.001(2) 0.011(2) -0.0129(18)
C27 0.053(3) 0.041(3) 0.129(6) 0.008(3) 0.010(3) -0.016(2)
C28 0.069(4) 0.051(3) 0.123(6) -0.001(3) 0.028(4) -0.030(3)
C29 0.105(5) 0.062(4) 0.081(4) 0.004(3) 0.023(4) -0.049(4)
C30 0.097(4) 0.059(3) 0.063(3) 0.005(3) 0.003(3) -0.048(3)
C31 0.074(3) 0.035(2) 0.047(2) 0.0046(18) -0.006(2) -0.026(2)
C32 0.090(4) 0.046(3) 0.052(3) -0.002(2) 0.001(3) -0.033(3)
C33 0.130(6) 0.054(3) 0.053(3) -0.003(2) -0.007(3) -0.051(4)
C34 0.145(7) 0.069(4) 0.065(4) 0.020(3) -0.039(4) -0.062(5)
C35 0.103(5) 0.062(3) 0.066(3) 0.022(3) -0.031(3) -0.043(3)
C36 0.080(4) 0.046(2) 0.055(3) 0.011(2) -0.017(3) -0.027(2)
C37 0.0343(18) 0.0335(18) 0.050(2) -0.0060(16) -0.0057(16) -0.0144(15)
C38 0.040(2) 0.041(2) 0.057(3) -0.0019(19) -0.0087(18) -0.0163(17)
C39 0.047(2) 0.051(2) 0.049(2) -0.0015(19) -0.0053(18) -0.029(2)
C40 0.058(3) 0.042(2) 0.055(3) -0.0068(19) -0.012(2) -0.028(2)
C41 0.050(2) 0.0330(19) 0.054(2) -0.0059(17) -0.0093(19) -0.0204(17)
C42 0.051(3) 0.065(3) 0.067(3) -0.004(2) -0.018(2) -0.030(2)
C43 0.0320(17) 0.0303(17) 0.0391(19) -0.0026(14) -0.0023(14) -0.0103(14)
C44 0.042(2) 0.0323(18) 0.041(2) -0.0044(15) -0.0038(16) -0.0143(16)
C45 0.040(2) 0.040(2) 0.044(2) -0.0009(17) -0.0065(16) -0.0130(17)
C46 0.048(2) 0.050(2) 0.053(3) -0.004(2) -0.016(2) -0.011(2)
C47 0.035(2) 0.043(2) 0.049(2) -0.0065(18) -0.0054(17) -0.0044(17)
C48 0.0362(19) 0.038(2) 0.043(2) -0.0092(16) -0.0045(16) -0.0044(16)
C49 0.0330(18) 0.0286(17) 0.049(2) -0.0084(16) 0.0024(16) -0.0100(14)
C50 0.0345(19) 0.0313(18) 0.049(2) -0.0050(16) 0.0021(16) -0.0091(15)
C51 0.0335(19) 0.0359(19) 0.055(2) -0.0067(17) 0.0019(17) -0.0097(16)
C52 0.035(2) 0.037(2) 0.066(3) -0.0067(19) -0.0020(19) -0.0122(16)
C53 0.035(2) 0.050(3) 0.076(3) -0.009(2) 0.010(2) -0.0154(19)
C54 0.048(3) 0.059(3) 0.060(3) -0.015(2) 0.014(2) -0.018(2)
C55 0.047(2) 0.052(3) 0.054(3) -0.015(2) 0.0052(19) -0.020(2)
Ru2 0.02272(13) 0.03154(14) 0.03549(15) -0.00623(11) -0.00115(10) -0.01097(10)
Cl1B 0.221(4) 0.182(3) 0.230(4) 0.091(3) -0.138(3) -0.145(3)
O1B 0.0242(11) 0.0292(12) 0.0501(15) -0.0130(11) -0.0014(10) -0.0095(10)
O2B 0.0284(12) 0.0418(14) 0.0366(13) -0.0094(11) -0.0019(10) -0.0132(11)
O3B 0.0568(18) 0.0561(18) 0.0491(17) -0.0184(14) 0.0078(14) -0.0350(16)
O4B 0.082(3) 0.088(3) 0.112(4) -0.023(3) -0.003(3) -0.034(3)
O5B 0.143(6) 0.257(10) 0.099(5) 0.030(6) -0.039(4) -0.117(7)
N1B 0.0237(13) 0.0276(13) 0.0330(14) -0.0089(11) 0.0020(11) -0.0101(11)
N2B 0.0264(14) 0.0327(14) 0.0334(15) -0.0099(12) -0.0018(11) -0.0148(12)
N3B 0.0265(14) 0.0358(15) 0.0355(15) -0.0024(12) -0.0003(11) -0.0122(12)
N4B 0.0285(14) 0.0337(15) 0.0389(16) -0.0024(12) -0.0023(12) -0.0151(12)
C1B 0.0229(15) 0.0402(19) 0.0406(19) -0.0069(15) -0.0026(13) -0.0161(14)
C2B 0.0283(17) 0.049(2) 0.042(2) -0.0106(17) -0.0021(15) -0.0184(16)
C02O 0.043(2) 0.075(3) 0.039(2) 0.001(2) -0.0045(18) -0.017(2)
C3B 0.0340(19) 0.048(2) 0.045(2) -0.0104(17) -0.0036(16) -0.0228(17)
C03C 0.074(3) 0.035(2) 0.073(3) -0.007(2) 0.019(3) -0.017(2)
C4B 0.0334(18) 0.0368(19) 0.0394(19) -0.0111(15) 0.0008(14) -0.0168(15)
C5B 0.0284(17) 0.0357(18) 0.0351(18) -0.0051(14) -0.0022(13) -0.0163(14)
C6B 0.0277(16) 0.0302(16) 0.0328(17) -0.0061(13) -0.0022(13) -0.0127(13)
C7B 0.0368(18) 0.0300(17) 0.0372(18) -0.0071(14) -0.0008(14) -0.0170(14)
C8B 0.0337(18) 0.0305(17) 0.0379(19) -0.0101(14) 0.0027(14) -0.0093(14)
C9B 0.0246(16) 0.0317(17) 0.0413(19) -0.0084(15) -0.0005(13) -0.0082(13)
C10B 0.0227(15) 0.0289(16) 0.0373(18) -0.0067(14) 0.0004(13) -0.0086(13)
C11B 0.0215(15) 0.0315(17) 0.0430(19) -0.0112(15) 0.0007(13) -0.0087(13)
C12B 0.0284(17) 0.0327(17) 0.0406(19) -0.0095(15) -0.0030(14) -0.0139(14)
C13B 0.0271(17) 0.041(2) 0.050(2) -0.0026(17) -0.0070(15) -0.0141(15)
C14B 0.0294(18) 0.053(2) 0.055(2) -0.0016(19) -0.0056(17) -0.0195(17)
C15B 0.0322(19) 0.051(2) 0.054(2) -0.0019(19) -0.0010(17) -0.0201(18)
C16B 0.041(2) 0.048(2) 0.050(2) 0.0031(19) -0.0054(18) -0.0178(18)
C17B 0.0264(17) 0.043(2) 0.050(2) -0.0011(17) -0.0043(15) -0.0103(15)
C18B 0.0251(16) 0.0403(19) 0.0386(19) -0.0108(15) 0.0006(13) -0.0118(14)
C19B 0.0359(19) 0.042(2) 0.041(2) -0.0057(17) 0.0008(16) -0.0123(16)
C20B 0.045(2) 0.045(2) 0.047(2) 0.0033(19) 0.0002(18) -0.0059(18)
C21B 0.040(2) 0.075(3) 0.040(2) -0.012(2) -0.0009(17) -0.022(2)
C22B 0.0349(19) 0.052(2) 0.045(2) -0.0125(18) 0.0003(16) -0.0194(18)
C23B 0.0248(16) 0.0365(18) 0.0408(19) -0.0074(15) -0.0029(14) -0.0120(14)
C24B 0.0326(18) 0.0378(19) 0.048(2) -0.0073(16) -0.0053(16) -0.0136(15)
C25B 0.072(3) 0.048(3) 0.053(3) -0.003(2) -0.013(2) -0.018(2)
C26B 0.101(5) 0.052(3) 0.072(4) 0.012(3) -0.035(3) -0.022(3)
C27B 0.067(3) 0.040(2) 0.090(4) 0.000(3) -0.018(3) -0.012(2)
C28B 0.062(3) 0.042(2) 0.069(3) -0.012(2) -0.006(2) -0.013(2)
C29B 0.049(2) 0.040(2) 0.051(2) -0.0090(18) -0.0059(19) -0.0120(18)
C30B 0.0350(19) 0.0392(19) 0.040(2) -0.0155(16) 0.0059(15) -0.0167(16)
C31B 0.047(2) 0.041(2) 0.064(3) -0.004(2) 0.013(2) -0.0161(19)
C32B 0.072(4) 0.047(3) 0.077(4) -0.004(2) 0.018(3) -0.027(3)
C33B 0.072(4) 0.072(4) 0.079(4) -0.032(3) 0.031(3) -0.050(3)
C34B 0.048(3) 0.083(4) 0.062(3) -0.029(3) 0.012(2) -0.040(3)
C35B 0.039(2) 0.068(3) 0.049(2) -0.019(2) 0.0046(18) -0.029(2)
C36B 0.0341(18) 0.0384(19) 0.0399(19) -0.0052(16) -0.0002(15) -0.0162(15)
C37B 0.056(3) 0.041(2) 0.045(2) -0.0045(18) -0.0027(19) -0.0240(19)
C38B 0.060(3) 0.048(2) 0.040(2) -0.0013(18) -0.0014(19) -0.023(2)
C39B 0.044(2) 0.042(2) 0.039(2) -0.0064(17) 0.0001(16) -0.0137(17)
C40B 0.0316(17) 0.0389(19) 0.0347(18) -0.0084(15) -0.0011(14) -0.0120(15)
C41B 0.108(5) 0.051(3) 0.051(3) 0.006(2) -0.015(3) -0.030(3)
C42B 0.062(3) 0.035(2) 0.055(3) -0.0074(19) 0.017(2) -0.017(2)
C43B 0.041(2) 0.038(2) 0.060(3) 0.0026(19) -0.0064(19) -0.0146(17)
C44B 0.065(3) 0.045(3) 0.073(3) 0.012(2) -0.003(3) -0.015(2)
C45B 0.071(3) 0.040(2) 0.045(2) -0.0009(18) -0.007(2) -0.016(2)
C46B 0.061(3) 0.034(2) 0.040(2) -0.0044(16) -0.0038(19) -0.0124(18)
C47B 0.098(6) 0.081(5) 0.169(9) -0.045(5) -0.072(6) -0.020(4)
C48B 0.104(5) 0.076(4) 0.116(5) 0.019(4) -0.028(4) -0.039(4)
C49B 0.086(5) 0.101(6) 0.122(5) 0.009(4) -0.015(4) -0.030(4)
C50B 0.083(5) 0.108(6) 0.205(8) 0.041(6) -0.041(5) -0.046(4)
C51B 0.093(5) 0.106(6) 0.211(8) 0.051(6) -0.058(5) -0.048(5)
C52B 0.112(6) 0.114(6) 0.184(7) 0.080(5) -0.072(5) -0.057(5)
C53B 0.117(5) 0.095(5) 0.132(6) 0.020(4) -0.052(4) -0.074(5)
P1 0.0643(8) 0.0814(10) 0.0624(8) 0.0079(7) -0.0138(6) -0.0459(8)
F1 0.141(4) 0.069(2) 0.108(3) -0.008(2) -0.013(3) -0.060(3)
F2 0.0558(17) 0.0683(19) 0.094(2) -0.0167(17) 0.0015(16) -0.0338(15)
F3 0.065(2) 0.101(3) 0.076(2) 0.013(2) -0.0074(17) -0.0073(19)
F4 0.119(3) 0.228(6) 0.070(2) 0.033(3) -0.032(2) -0.134(4)
F5 0.079(2) 0.087(2) 0.069(2) 0.0175(17) -0.0289(17) -0.0466(19)
F6 0.095(3) 0.117(3) 0.067(2) 0.013(2) -0.0122(19) -0.066(2)
P2 0.0652(9) 0.0755(10) 0.0577(8) -0.0075(7) 0.0032(7) -0.0068(7)
F7 0.066(3) 0.155(5) 0.141(4) 0.066(4) 0.005(3) -0.001(3)
F8 0.122(4) 0.221(7) 0.082(3) -0.055(4) 0.012(3) -0.082(4)
F9 0.128(4) 0.079(3) 0.137(4) -0.006(3) -0.032(3) 0.000(3)
F10 0.128(4) 0.087(3) 0.092(3) -0.027(2) 0.024(3) -0.046(3)
F11 0.064(2) 0.129(4) 0.086(3) -0.010(2) 0.0087(19) -0.016(2)
F12 0.113(3) 0.095(3) 0.085(3) -0.015(2) 0.016(2) -0.047(3)
O1S 0.071(2) 0.062(2) 0.064(2) -0.0153(18) 0.0106(19) -0.0247(19)
C1S 0.093(4) 0.050(3) 0.057(3) 0.002(2) 0.003(3) -0.021(3)
C2S 0.081(4) 0.035(2) 0.059(3) -0.006(2) -0.001(3) -0.025(2)
C3S 0.077(4) 0.062(3) 0.086(4) 0.013(3) -0.008(3) -0.029(3)

loop_
_atom_type_symbol
_atom_type_description
_atom_type_scat_dispersion_real
_atom_type_scat_dispersion_imag
_atom_type_scat_source
C C 0.0181 0.0091 'International Tables Vol C Tables 4.2.6.8 and 6.1.1.4'
H H 0.0000 0.0000 'International Tables Vol C Tables 4.2.6.8 and 6.1.1.4'
Cl Cl 0.3639 0.7018 'International Tables Vol C Tables 4.2.6.8 and 6.1.1.4'
F F 0.0727 0.0534 'International Tables Vol C Tables 4.2.6.8 and 6.1.1.4'
N N 0.0311 0.0180 'International Tables Vol C Tables 4.2.6.8 and 6.1.1.4'
O O 0.0492 0.0322 'International Tables Vol C Tables 4.2.6.8 and 6.1.1.4'
P P 0.2955 0.4335 'International Tables Vol C Tables 4.2.6.8 and 6.1.1.4'
Ru Ru 0.0552 3.2960 'International Tables Vol C Tables 4.2.6.8 and 6.1.1.4'

loop_
_exptl_crystal_face_index_h
_exptl_crystal_face_index_k
_exptl_crystal_face_index_l
_exptl_crystal_face_perp_dist
-6 -1 0 0.2627
2 1 103 0.1083
10 3 -2 0.2648
-1 0 -50 0.1086
-1 6 -8 0.0129
1 -6 9 0.0130

loop_
_geom_angle_atom_site_label_1
_geom_angle_atom_site_label_2
_geom_angle_atom_site_label_3
_geom_angle
_geom_angle_site_symmetry_1
_geom_angle_site_symmetry_3
_geom_angle_publ_flag
O1 Ru1 O2 145.32(10) . . ?
O1 Ru1 O3 78.58(10) . . ?
O1 Ru1 N1 73.60(12) . . ?
O1 Ru1 N2 143.59(11) . . ?
O1 Ru1 N3 84.60(12) . . ?
O1 Ru1 N4 92.86(12) . . ?
O2 Ru1 O3 68.48(10) . . ?
O2 Ru1 N1 137.30(12) . . ?
O2 Ru1 N2 71.09(11) . . ?
O2 Ru1 N3 104.48(11) . . ?
O2 Ru1 N4 77.13(12) . . ?
O3 Ru1 N1 151.80(12) . . ?
O3 Ru1 N2 135.02(11) . . ?
O3 Ru1 N3 88.42(12) . . ?
O3 Ru1 N4 90.19(12) . . ?
N1 Ru1 N3 93.42(13) . . ?
N2 Ru1 N1 73.04(13) . . ?
N2 Ru1 N3 83.24(12) . . ?
N4 Ru1 N1 86.72(13) . . ?
N4 Ru1 N2 99.36(12) . . ?
N4 Ru1 N3 177.31(12) . . ?
C24 O1 Ru1 121.1(2) . . ?
C11 O2 Ru1 119.3(2) . . ?
O4 O3 Ru1 113.95(18) . . ?
C49 O4 O3 113.0(3) . . ?
C1 N1 Ru1 119.0(3) . . ?
C1 N1 C5 120.5(3) . . ?
C5 N1 Ru1 120.4(3) . . ?
C6 N2 Ru1 121.0(3) . . ?
C10 N2 Ru1 119.1(2) . . ?
C10 N2 C6 119.8(3) . . ?
C37 N3 Ru1 122.6(3) . . ?
C37 N3 C41 116.4(3) . . ?
C41 N3 Ru1 120.9(3) . . ?
C43 N4 Ru1 120.2(3) . . ?
C43 N4 C48 118.4(3) . . ?
C48 N4 Ru1 121.3(3) . . ?
N1 C1 C2 120.8(4) . . ?
N1 C1 C24 112.8(3) . . ?
C2 C1 C24 126.3(4) . . ?
C1 C2 H2 120.5 . . ?
C3 C2 C1 118.9(5) . . ?
C3 C2 H2 120.5 . . ?
C2 C3 H3 119.6 . . ?
C2 C3 C4 120.8(5) . . ?
C4 C3 H3 119.6 . . ?
C3 C4 H4 120.8 . . ?
C3 C4 C5 118.5(5) . . ?
C5 C4 H4 120.8 . . ?
N1 C5 C4 120.4(4) . . ?
N1 C5 C6 113.3(3) . . ?
C4 C5 C6 126.3(4) . . ?
N2 C6 C5 112.2(3) . . ?
N2 C6 C7 121.4(4) . . ?
C7 C6 C5 126.5(4) . . ?
C6 C7 H7 120.6 . . ?
C8 C7 C6 118.7(4) . . ?
C8 C7 H7 120.6 . . ?
C7 C8 H8 120.0 . . ?
C7 C8 C9 120.0(4) . . ?
C9 C8 H8 120.0 . . ?
C8 C9 H9 120.5 . . ?
C8 C9 C10 119.1(4) . . ?
C10 C9 H9 120.5 . . ?
N2 C10 C9 121.0(3) . . ?
N2 C10 C11 112.8(3) . . ?
C9 C10 C11 126.1(3) . . ?
O2 C11 C10 104.0(3) . . ?
O2 C11 C12 112.3(3) . . ?
O2 C11 C18 107.2(3) . . ?
C10 C11 C12 113.9(3) . . ?
C10 C11 C18 108.5(3) . . ?
C12 C11 C18 110.6(3) . . ?
C13 C12 C11 123.5(4) . . ?
C13 C12 C17 119.2(4) . . ?
C17 C12 C11 117.3(4) . . ?
C12 C13 H13 120.2 . . ?
C12 C13 C14 119.6(4) . . ?
C14 C13 H13 120.2 . . ?
C13 C14 H14 120.0 . . ?
C15 C14 C13 120.1(5) . . ?
C15 C14 H14 120.0 . . ?
C14 C15 H15 119.6 . . ?
C16 C15 C14 120.9(4) . . ?
C16 C15 H15 119.6 . . ?
C15 C16 H16 120.2 . . ?
C15 C16 C17 119.6(4) . . ?
C17 C16 H16 120.2 . . ?
C12 C17 C16 120.7(4) . . ?
C12 C17 H17 119.7 . . ?
C16 C17 H17 119.7 . . ?
C19 C18 C11 122.2(4) . . ?
C19 C18 C23 119.5(4) . . ?
C23 C18 C11 118.2(4) . . ?
C18 C19 H19 120.0 . . ?
C18 C19 C20 120.0(5) . . ?
C20 C19 H19 120.0 . . ?
C19 C20 H20 120.1 . . ?
C21 C20 C19 119.9(5) . . ?
C21 C20 H20 120.1 . . ?
C20 C21 H21 119.9 . . ?
C22 C21 C20 120.3(4) . . ?
C22 C21 H21 119.9 . . ?
C21 C22 H22 120.3 . . ?
C21 C22 C23 119.4(5) . . ?
C23 C22 H22 120.3 . . ?
C18 C23 C22 120.9(5) . . ?
C18 C23 H23 119.6 . . ?
C22 C23 H23 119.6 . . ?
O1 C24 C1 105.8(3) . . ?
O1 C24 C25 107.2(4) . . ?
O1 C24 C31 113.4(3) . . ?
C1 C24 C25 110.3(3) . . ?
C1 C24 C31 110.2(4) . . ?
C25 C24 C31 109.8(4) . . ?
C26 C25 C24 119.7(4) . . ?
C26 C25 C30 118.8(5) . . ?
C30 C25 C24 121.5(5) . . ?
C25 C26 H26 119.9 . . ?
C25 C26 C27 120.2(5) . . ?
C27 C26 H26 119.9 . . ?
C26 C27 H27 120.3 . . ?
C28 C27 C26 119.4(7) . . ?
C28 C27 H27 120.3 . . ?
C27 C28 H28 119.7 . . ?
C29 C28 C27 120.6(6) . . ?
C29 C28 H28 119.7 . . ?
C28 C29 H29 119.6 . . ?
C28 C29 C30 120.7(6) . . ?
C30 C29 H29 119.6 . . ?
C25 C30 H30 119.9 . . ?
C29 C30 C25 120.2(7) . . ?
C29 C30 H30 119.9 . . ?
C32 C31 C24 117.0(5) . . ?
C36 C31 C24 123.8(4) . . ?
C36 C31 C32 119.3(5) . . ?
C31 C32 H32 119.9 . . ?
C33 C32 C31 120.2(6) . . ?
C33 C32 H32 119.9 . . ?
C32 C33 H33 120.0 . . ?
C32 C33 C34 120.0(6) . . ?
C34 C33 H33 120.0 . . ?
C33 C34 H34 120.3 . . ?
C35 C34 C33 119.5(6) . . ?
C35 C34 H34 120.3 . . ?
C34 C35 H35 119.8 . . ?
C36 C35 C34 120.4(7) . . ?
C36 C35 H35 119.8 . . ?
C31 C36 H36 119.7 . . ?
C35 C36 C31 120.7(6) . . ?
C35 C36 H36 119.7 . . ?
N3 C37 H37 118.2 . . ?
N3 C37 C38 123.5(4) . . ?
C38 C37 H37 118.2 . . ?
C37 C38 H38 120.1 . . ?
C39 C38 C37 119.8(4) . . ?
C39 C38 H38 120.1 . . ?
C38 C39 C42 121.7(4) . . ?
C40 C39 C38 116.5(4) . . ?
C40 C39 C42 121.8(4) . . ?
C39 C40 H40 119.8 . . ?
C41 C40 C39 120.5(4) . . ?
C41 C40 H40 119.8 . . ?
N3 C41 C40 123.3(4) . . ?
N3 C41 H41 118.3 . . ?
C40 C41 H41 118.3 . . ?
C39 C42 H42A 109.5 . . ?
C39 C42 H42B 109.5 . . ?
C39 C42 H42C 109.5 . . ?
H42A C42 H42B 109.5 . . ?
H42A C42 H42C 109.5 . . ?
H42B C42 H42C 109.5 . . ?
N4 C43 H43 119.0 . . ?
N4 C43 C44 122.0(4) . . ?
C44 C43 H43 119.0 . . ?
C43 C44 H44 119.9 . . ?
C43 C44 C45 120.2(4) . . ?
C45 C44 H44 119.9 . . ?
C44 C45 C46 121.6(4) . . ?
C47 C45 C44 116.8(4) . . ?
C47 C45 C46 121.6(4) . . ?
C45 C46 H46A 109.5 . . ?
C45 C46 H46B 109.5 . . ?
C45 C46 H46C 109.5 . . ?
H46A C46 H46B 109.5 . . ?
H46A C46 H46C 109.5 . . ?
H46B C46 H46C 109.5 . . ?
C45 C47 H47 119.8 . . ?
C48 C47 C45 120.5(4) . . ?
C48 C47 H47 119.8 . . ?
N4 C48 C47 122.1(4) . . ?
N4 C48 H48 119.0 . . ?
C47 C48 H48 119.0 . . ?
O4 C49 C50 109.0(3) . . ?
O5 C49 O4 125.8(4) . . ?
O5 C49 C50 125.2(4) . . ?
C51 C50 C49 121.3(4) . . ?
C55 C50 C49 118.0(4) . . ?
C55 C50 C51 120.6(4) . . ?
C50 C51 H51 120.4 . . ?
C50 C51 C52 119.2(4) . . ?
C52 C51 H51 120.4 . . ?
C51 C52 Cl1 119.2(4) . . ?
C53 C52 Cl1 120.1(4) . . ?
C53 C52 C51 120.6(4) . . ?
C52 C53 H53 120.3 . . ?
C54 C53 C52 119.3(4) . . ?
C54 C53 H53 120.3 . . ?
C53 C54 H54 119.5 . . ?
C53 C54 C55 121.0(5) . . ?
C55 C54 H54 119.5 . . ?
C50 C55 C54 119.2(5) . . ?
C50 C55 H55 120.4 . . ?
C54 C55 H55 120.4 . . ?
O1B Ru2 O2B 145.34(10) . . ?
O1B Ru2 O3B 75.99(11) . . ?
O1B Ru2 N1B 72.90(10) . . ?
O1B Ru2 N2B 141.58(11) . . ?
O1B Ru2 N3B 95.87(11) . . ?
O1B Ru2 N4B 83.72(11) . . ?
O2B Ru2 O3B 69.75(11) . . ?
O2B Ru2 N1B 139.68(11) . . ?
O2B Ru2 N2B 72.74(11) . . ?
O2B Ru2 N3B 79.66(11) . . ?
O2B Ru2 N4B 99.10(11) . . ?
O3B Ru2 N1B 147.93(12) . . ?
O3B Ru2 N2B 139.39(13) . . ?
O3B Ru2 N3B 90.62(13) . . ?
O3B Ru2 N4B 86.60(13) . . ?
N1B Ru2 N3B 85.03(12) . . ?
N1B Ru2 N4B 97.46(12) . . ?
N2B Ru2 N1B 72.63(11) . . ?
N2B Ru2 N3B 97.53(12) . . ?
N2B Ru2 N4B 84.43(12) . . ?
N4B Ru2 N3B 177.21(12) . . ?
C11B O1B Ru2 118.7(2) . . ?
C23B O2B Ru2 121.6(2) . . ?
O4B O3B Ru2 115.1(3) . . ?
C47B O4B O3B 115.3(7) . . ?
C6B N1B Ru2 121.5(2) . . ?
C10B N1B Ru2 119.0(2) . . ?
C10B N1B C6B 119.4(3) . . ?
C1B N2B Ru2 118.8(2) . . ?
C1B N2B C5B 120.2(3) . . ?
C5B N2B Ru2 120.9(2) . . ?
C36B N3B Ru2 121.8(3) . . ?
C36B N3B C40B 118.2(3) . . ?
C40B N3B Ru2 119.9(3) . . ?
C42B N4B Ru2 121.2(3) . . ?
C46B N4B Ru2 121.8(3) . . ?
C46B N4B C42B 117.0(4) . . ?
N2B C1B C2B 120.0(3) . . ?
N2B C1B C23B 113.7(3) . . ?
C2B C1B C23B 126.2(3) . . ?
C1B C2B H2B 120.0 . . ?
C3B C2B C1B 120.1(4) . . ?
C3B C2B H2B 120.0 . . ?
C20B C02O H02O 120.1 . . ?
C20B C02O C21B 119.7(4) . . ?
C21B C02O H02O 120.1 . . ?
C2B C3B H3B 120.4 . . ?
C2B C3B C4B 119.2(4) . . ?
C4B C3B H3B 120.4 . . ?
C42B C03C H03C 119.5 . . ?
C43B C03C H03C 119.5 . . ?
C43B C03C C42B 121.0(4) . . ?
C3B C4B H4B 120.7 . . ?
C5B C4B C3B 118.6(4) . . ?
C5B C4B H4B 120.7 . . ?
N2B C5B C4B 121.8(3) . . ?
N2B C5B C6B 112.6(3) . . ?
C4B C5B C6B 125.6(3) . . ?
N1B C6B C5B 111.7(3) . . ?
N1B C6B C7B 121.7(3) . . ?
C7B C6B C5B 126.6(3) . . ?
C6B C7B H7B 120.8 . . ?
C8B C7B C6B 118.4(3) . . ?
C8B C7B H7B 120.8 . . ?
C7B C8B H8B 120.1 . . ?
C7B C8B C9B 119.8(3) . . ?
C9B C8B H8B 120.1 . . ?
C8B C9B H9B 120.4 . . ?
C10B C9B C8B 119.3(3) . . ?
C10B C9B H9B 120.4 . . ?
N1B C10B C9B 121.2(3) . . ?
N1B C10B C11B 112.1(3) . . ?
C9B C10B C11B 126.7(3) . . ?
O1B C11B C10B 105.5(3) . . ?
O1B C11B C12B 107.1(3) . . ?
O1B C11B C18B 113.7(3) . . ?
C10B C11B C12B 106.8(3) . . ?
C10B C11B C18B 112.0(3) . . ?
C18B C11B C12B 111.2(3) . . ?
C13B C12B C11B 121.4(3) . . ?
C17B C12B C11B 119.4(3) . . ?
C17B C12B C13B 119.0(4) . . ?
C12B C13B H13B 119.9 . . ?
C14B C13B C12B 120.2(4) . . ?
C14B C13B H13B 119.9 . . ?
C13B C14B H14B 119.6 . . ?
C15B C14B C13B 120.9(4) . . ?
C15B C14B H14B 119.6 . . ?
C14B C15B H15B 120.4 . . ?
C14B C15B C16B 119.3(4) . . ?
C16B C15B H15B 120.4 . . ?
C15B C16B H16B 120.1 . . ?
C17B C16B C15B 119.9(4) . . ?
C17B C16B H16B 120.1 . . ?
C12B C17B H17B 119.6 . . ?
C16B C17B C12B 120.8(4) . . ?
C16B C17B H17B 119.6 . . ?
C19B C18B C11B 124.0(3) . . ?
C19B C18B C22B 118.1(4) . . ?
C22B C18B C11B 117.9(4) . . ?
C18B C19B H19B 119.3 . . ?
C20B C19B C18B 121.3(4) . . ?
C20B C19B H19B 119.3 . . ?
C02O C20B C19B 119.8(5) . . ?
C02O C20B H20B 120.1 . . ?
C19B C20B H20B 120.1 . . ?
C02O C21B H21B 119.4 . . ?
C02O C21B C22B 121.1(4) . . ?
C22B C21B H21B 119.4 . . ?
C18B C22B H22B 120.0 . . ?
C21B C22B C18B 119.9(4) . . ?
C21B C22B H22B 120.0 . . ?
O2B C23B C1B 106.1(3) . . ?
O2B C23B C24B 111.9(3) . . ?
O2B C23B C30B 108.5(3) . . ?
C1B C23B C24B 114.3(3) . . ?
C1B C23B C30B 105.2(3) . . ?
C24B C23B C30B 110.3(3) . . ?
C25B C24B C23B 125.0(4) . . ?
C25B C24B C29B 117.8(4) . . ?
C29B C24B C23B 117.1(4) . . ?
C24B C25B H25B 119.7 . . ?
C24B C25B C26B 120.6(5) . . ?
C26B C25B H25B 119.7 . . ?
C25B C26B H26B 120.1 . . ?
C27B C26B C25B 119.7(5) . . ?
C27B C26B H26B 120.1 . . ?
C26B C27B H27B 119.9 . . ?
C28B C27B C26B 120.1(5) . . ?
C28B C27B H27B 119.9 . . ?
C27B C28B H28B 120.1 . . ?
C27B C28B C29B 119.8(5) . . ?
C29B C28B H28B 120.1 . . ?
C24B C29B H29B 119.1 . . ?
C28B C29B C24B 121.7(5) . . ?
C28B C29B H29B 119.1 . . ?
C31B C30B C23B 120.0(4) . . ?
C31B C30B C35B 118.9(4) . . ?
C35B C30B C23B 120.8(4) . . ?
C30B C31B H31B 119.9 . . ?
C30B C31B C32B 120.2(5) . . ?
C32B C31B H31B 119.9 . . ?
C31B C32B H32B 120.0 . . ?
C33B C32B C31B 119.9(6) . . ?
C33B C32B H32B 120.0 . . ?
C32B C33B H33B 119.7 . . ?
C34B C33B C32B 120.7(5) . . ?
C34B C33B H33B 119.7 . . ?
C33B C34B H34B 120.1 . . ?
C33B C34B C35B 119.9(5) . . ?
C35B C34B H34B 120.1 . . ?
C30B C35B H35B 119.8 . . ?
C34B C35B C30B 120.4(5) . . ?
C34B C35B H35B 119.8 . . ?
N3B C36B H36B 118.9 . . ?
N3B C36B C37B 122.1(4) . . ?
C37B C36B H36B 118.9 . . ?
C36B C37B H37B 119.8 . . ?
C36B C37B C38B 120.5(4) . . ?
C38B C37B H37B 119.8 . . ?
C37B C38B C39B 117.4(4) . . ?
C37B C38B C41B 121.6(4) . . ?
C39B C38B C41B 121.0(4) . . ?
C38B C39B H39B 120.3 . . ?
C40B C39B C38B 119.5(4) . . ?
C40B C39B H39B 120.3 . . ?
N3B C40B C39B 122.4(4) . . ?
N3B C40B H40B 118.8 . . ?
C39B C40B H40B 118.8 . . ?
C38B C41B H41A 109.5 . . ?
C38B C41B H41B 109.5 . . ?
C38B C41B H41C 109.5 . . ?
H41A C41B H41B 109.5 . . ?
H41A C41B H41C 109.5 . . ?
H41B C41B H41C 109.5 . . ?
N4B C42B C03C 122.0(4) . . ?
N4B C42B H42D 119.0 . . ?
C03C C42B H42D 119.0 . . ?
C03C C43B C44B 121.6(4) . . ?
C03C C43B C45B 116.2(4) . . ?
C45B C43B C44B 122.1(5) . . ?
C43B C44B H44A 109.5 . . ?
C43B C44B H44B 109.5 . . ?
C43B C44B H44C 109.5 . . ?
H44A C44B H44B 109.5 . . ?
H44A C44B H44C 109.5 . . ?
H44B C44B H44C 109.5 . . ?
C43B C45B H45B 119.6 . . ?
C46B C45B C43B 120.8(5) . . ?
C46B C45B H45B 119.6 . . ?
N4B C46B C45B 122.8(4) . . ?
N4B C46B H46D 118.6 . . ?
C45B C46B H46D 118.6 . . ?
O4B C47B O5B 118.2(8) . . ?
O4B C47B C48B 119.7(10) . . ?
C48B C47B O5B 122.0(7) . . ?
C47B C48B C49B 119.3(8) . . ?
C47B C48B C53B 123.3(7) . . ?
C49B C48B C53B 117.1(6) . . ?
C48B C49B H49B 119.1 . . ?
C48B C49B C50B 121.8(7) . . ?
C50B C49B H49B 119.1 . . ?
C49B C50B H50B 119.7 . . ?
C49B C50B C51B 120.6(7) . . ?
C51B C50B H50B 119.7 . . ?
C50B C51B H51B 121.9 . . ?
C50B C51B C52B 116.2(7) . . ?
C52B C51B H51B 121.9 . . ?
C51B C52B Cl1B 115.3(6) . . ?
C53B C52B Cl1B 119.6(7) . . ?
C53B C52B C51B 123.9(7) . . ?
C48B C53B H53B 120.5 . . ?
C52B C53B C48B 119.1(7) . . ?
C52B C53B H53B 120.5 . . ?
F1 P1 F2 90.6(2) . . ?
F1 P1 F3 179.1(2) . . ?
F1 P1 F4 89.9(3) . . ?
F1 P1 F5 90.8(2) . . ?
F1 P1 F6 89.5(2) . . ?
F2 P1 F3 89.3(2) . . ?
F2 P1 F5 89.01(19) . . ?
F2 P1 F6 90.8(2) . . ?
F3 P1 F5 90.0(2) . . ?
F3 P1 F6 89.6(2) . . ?
F4 P1 F2 178.5(2) . . ?
F4 P1 F3 90.3(3) . . ?
F4 P1 F5 89.55(19) . . ?
F4 P1 F6 90.6(2) . . ?
F6 P1 F5 179.6(2) . . ?
F7 P2 F11 89.1(3) . . ?
F7 P2 F12 90.6(3) . . ?
F8 P2 F7 92.6(4) . . ?
F8 P2 F9 92.0(3) . . ?
F8 P2 F10 179.2(3) . . ?
F8 P2 F11 90.6(3) . . ?
F8 P2 F12 89.6(3) . . ?
F9 P2 F7 175.3(4) . . ?
F9 P2 F10 88.5(3) . . ?
F9 P2 F11 89.8(3) . . ?
F9 P2 F12 90.5(3) . . ?
F10 P2 F7 86.9(3) . . ?
F10 P2 F11 90.1(3) . . ?
F10 P2 F12 89.7(2) . . ?
F12 P2 F11 179.6(3) . . ?
H1SA C1S H1SB 109.5 . . ?
H1SA C1S H1SC 109.5 . . ?
H1SB C1S H1SC 109.5 . . ?
C2S C1S H1SA 109.5 . . ?
C2S C1S H1SB 109.5 . . ?
C2S C1S H1SC 109.5 . . ?
O1S C2S C1S 121.6(6) . . ?
O1S C2S C3S 120.4(5) . . ?
C1S C2S C3S 117.9(5) . . ?
C2S C3S H3SA 109.5 . . ?
C2S C3S H3SB 109.5 . . ?
C2S C3S H3SC 109.5 . . ?
H3SA C3S H3SB 109.5 . . ?
H3SA C3S H3SC 109.5 . . ?
H3SB C3S H3SC 109.5 . . ?

loop_
_geom_bond_atom_site_label_1
_geom_bond_atom_site_label_2
_geom_bond_distance
_geom_bond_site_symmetry_2
_geom_bond_publ_flag
Ru1 O1 2.004(3) . ?
Ru1 O2 2.034(2) . ?
Ru1 O3 2.072(2) . ?
Ru1 N1 2.104(3) . ?
Ru1 N2 2.098(3) . ?
Ru1 N3 2.143(3) . ?
Ru1 N4 2.090(3) . ?
Cl1 C52 1.739(5) . ?
O1 C24 1.407(5) . ?
O2 C11 1.413(4) . ?
O3 O4 1.437(3) . ?
O4 C49 1.346(5) . ?
O5 C49 1.204(5) . ?
N1 C1 1.344(6) . ?
N1 C5 1.360(5) . ?
N2 C6 1.364(5) . ?
N2 C10 1.342(5) . ?
N3 C37 1.335(5) . ?
N3 C41 1.348(5) . ?
N4 C43 1.336(5) . ?
N4 C48 1.350(5) . ?
C1 C2 1.380(6) . ?
C1 C24 1.516(6) . ?
C2 H2 0.9500 . ?
C2 C3 1.374(8) . ?
C3 H3 0.9500 . ?
C3 C4 1.376(8) . ?
C4 H4 0.9500 . ?
C4 C5 1.388(6) . ?
C5 C6 1.448(6) . ?
C6 C7 1.383(6) . ?
C7 H7 0.9500 . ?
C7 C8 1.377(6) . ?
C8 H8 0.9500 . ?
C8 C9 1.386(6) . ?
C9 H9 0.9500 . ?
C9 C10 1.391(5) . ?
C10 C11 1.509(5) . ?
C11 C12 1.530(5) . ?
C11 C18 1.545(5) . ?
C12 C13 1.386(6) . ?
C12 C17 1.387(5) . ?
C13 H13 0.9500 . ?
C13 C14 1.393(6) . ?
C14 H14 0.9500 . ?
C14 C15 1.379(7) . ?
C15 H15 0.9500 . ?
C15 C16 1.357(7) . ?
C16 H16 0.9500 . ?
C16 C17 1.391(6) . ?
C17 H17 0.9500 . ?
C18 C19 1.375(6) . ?
C18 C23 1.388(6) . ?
C19 H19 0.9500 . ?
C19 C20 1.410(6) . ?
C20 H20 0.9500 . ?
C20 C21 1.383(9) . ?
C21 H21 0.9500 . ?
C21 C22 1.382(9) . ?
C22 H22 0.9500 . ?
C22 C23 1.396(6) . ?
C23 H23 0.9500 . ?
C24 C25 1.540(6) . ?
C24 C31 1.550(7) . ?
C25 C26 1.385(8) . ?
C25 C30 1.404(7) . ?
C26 H26 0.9500 . ?
C26 C27 1.400(7) . ?
C27 H27 0.9500 . ?
C27 C28 1.385(10) . ?
C28 H28 0.9500 . ?
C28 C29 1.357(11) . ?
C29 H29 0.9500 . ?
C29 C30 1.377(9) . ?
C30 H30 0.9500 . ?
C31 C32 1.398(7) . ?
C31 C36 1.397(8) . ?
C32 H32 0.9500 . ?
C32 C33 1.396(8) . ?
C33 H33 0.9500 . ?
C33 C34 1.402(11) . ?
C34 H34 0.9500 . ?
C34 C35 1.394(10) . ?
C35 H35 0.9500 . ?
C35 C36 1.382(8) . ?
C36 H36 0.9500 . ?
C37 H37 0.9500 . ?
C37 C38 1.392(6) . ?
C38 H38 0.9500 . ?
C38 C39 1.390(6) . ?
C39 C40 1.386(7) . ?
C39 C42 1.500(6) . ?
C40 H40 0.9500 . ?
C40 C41 1.378(6) . ?
C41 H41 0.9500 . ?
C42 H42A 0.9800 . ?
C42 H42B 0.9800 . ?
C42 H42C 0.9800 . ?
C43 H43 0.9500 . ?
C43 C44 1.379(6) . ?
C44 H44 0.9500 . ?
C44 C45 1.392(6) . ?
C45 C46 1.498(6) . ?
C45 C47 1.387(6) . ?
C46 H46A 0.9800 . ?
C46 H46B 0.9800 . ?
C46 H46C 0.9800 . ?
C47 H47 0.9500 . ?
C47 C48 1.369(6) . ?
C48 H48 0.9500 . ?
C49 C50 1.493(5) . ?
C50 C51 1.383(6) . ?
C50 C55 1.381(6) . ?
C51 H51 0.9500 . ?
C51 C52 1.389(6) . ?
C52 C53 1.385(7) . ?
C53 H53 0.9500 . ?
C53 C54 1.367(8) . ?
C54 H54 0.9500 . ?
C54 C55 1.394(7) . ?
C55 H55 0.9500 . ?
Ru2 O1B 2.007(2) . ?
Ru2 O2B 2.033(3) . ?
Ru2 O3B 2.058(3) . ?
Ru2 N1B 2.098(3) . ?
Ru2 N2B 2.097(3) . ?
Ru2 N3B 2.103(3) . ?
Ru2 N4B 2.103(3) . ?
Cl1B C52B 1.746(9) . ?
O1B C11B 1.421(4) . ?
O2B C23B 1.412(4) . ?
O3B O4B 1.452(6) . ?
O4B C47B 1.277(9) . ?
O5B C47B 1.349(12) . ?
N1B C6B 1.355(4) . ?
N1B C10B 1.344(4) . ?
N2B C1B 1.349(4) . ?
N2B C5B 1.354(5) . ?
N3B C36B 1.342(5) . ?
N3B C40B 1.344(5) . ?
N4B C42B 1.348(5) . ?
N4B C46B 1.330(5) . ?
C1B C2B 1.391(5) . ?
C1B C23B 1.509(5) . ?
C2B H2B 0.9500 . ?
C2B C3B 1.381(6) . ?
C02O H02O 0.9500 . ?
C02O C20B 1.372(7) . ?
C02O C21B 1.379(8) . ?
C3B H3B 0.9500 . ?
C3B C4B 1.391(5) . ?
C03C H03C 0.9500 . ?
C03C C42B 1.388(7) . ?
C03C C43B 1.363(7) . ?
C4B H4B 0.9500 . ?
C4B C5B 1.377(5) . ?
C5B C6B 1.456(5) . ?
C6B C7B 1.383(5) . ?
C7B H7B 0.9500 . ?
C7B C8B 1.380(5) . ?
C8B H8B 0.9500 . ?
C8B C9B 1.382(5) . ?
C9B H9B 0.9500 . ?
C9B C10B 1.379(5) . ?
C10B C11B 1.514(5) . ?
C11B C12B 1.549(5) . ?
C11B C18B 1.525(6) . ?
C12B C13B 1.387(5) . ?
C12B C17B 1.387(6) . ?
C13B H13B 0.9500 . ?
C13B C14B 1.385(6) . ?
C14B H14B 0.9500 . ?
C14B C15B 1.374(6) . ?
C15B H15B 0.9500 . ?
C15B C16B 1.396(6) . ?
C16B H16B 0.9500 . ?
C16B C17B 1.382(6) . ?
C17B H17B 0.9500 . ?
C18B C19B 1.393(6) . ?
C18B C22B 1.401(6) . ?
C19B H19B 0.9500 . ?
C19B C20B 1.390(6) . ?
C20B H20B 0.9500 . ?
C21B H21B 0.9500 . ?
C21B C22B 1.383(7) . ?
C22B H22B 0.9500 . ?
C23B C24B 1.525(5) . ?
C23B C30B 1.547(5) . ?
C24B C25B 1.371(7) . ?
C24B C29B 1.402(6) . ?
C25B H25B 0.9500 . ?
C25B C26B 1.399(8) . ?
C26B H26B 0.9500 . ?
C26B C27B 1.383(9) . ?
C27B H27B 0.9500 . ?
C27B C28B 1.364(8) . ?
C28B H28B 0.9500 . ?
C28B C29B 1.367(7) . ?
C29B H29B 0.9500 . ?
C30B C31B 1.369(7) . ?
C30B C35B 1.399(6) . ?
C31B H31B 0.9500 . ?
C31B C32B 1.402(7) . ?
C32B H32B 0.9500 . ?
C32B C33B 1.374(9) . ?
C33B H33B 0.9500 . ?
C33B C34B 1.356(9) . ?
C34B H34B 0.9500 . ?
C34B C35B 1.392(7) . ?
C35B H35B 0.9500 . ?
C36B H36B 0.9500 . ?
C36B C37B 1.373(6) . ?
C37B H37B 0.9500 . ?
C37B C38B 1.376(6) . ?
C38B C39B 1.398(6) . ?
C38B C41B 1.499(7) . ?
C39B H39B 0.9500 . ?
C39B C40B 1.378(6) . ?
C40B H40B 0.9500 . ?
C41B H41A 0.9800 . ?
C41B H41B 0.9800 . ?
C41B H41C 0.9800 . ?
C42B H42D 0.9500 . ?
C43B C44B 1.496(6) . ?
C43B C45B 1.380(6) . ?
C44B H44A 0.9800 . ?
C44B H44B 0.9800 . ?
C44B H44C 0.9800 . ?
C45B H45B 0.9500 . ?
C45B C46B 1.376(6) . ?
C46B H46D 0.9500 . ?
C47B C48B 1.341(10) . ?
C48B C49B 1.377(8) . ?
C48B C53B 1.409(8) . ?
C49B H49B 0.9500 . ?
C49B C50B 1.378(8) . ?
C50B H50B 0.9500 . ?
C50B C51B 1.379(9) . ?
C51B H51B 0.9500 . ?
C51B C52B 1.384(9) . ?
C52B C53B 1.336(8) . ?
C53B H53B 0.9500 . ?
P1 F1 1.568(4) . ?
P1 F2 1.593(3) . ?
P1 F3 1.596(4) . ?
P1 F4 1.587(4) . ?
P1 F5 1.600(3) . ?
P1 F6 1.600(4) . ?
P2 F7 1.585(5) . ?
P2 F8 1.555(5) . ?
P2 F9 1.569(5) . ?
P2 F10 1.577(4) . ?
P2 F11 1.601(4) . ?
P2 F12 1.589(4) . ?
O1S C2S 1.209(7) . ?
C1S H1SA 0.9800 . ?
C1S H1SB 0.9800 . ?
C1S H1SC 0.9800 . ?
C1S C2S 1.486(8) . ?
C2S C3S 1.517(9) . ?
C3S H3SA 0.9800 . ?
C3S H3SB 0.9800 . ?
C3S H3SC 0.9800 . ?

loop_
_geom_torsion_atom_site_label_1
_geom_torsion_atom_site_label_2
_geom_torsion_atom_site_label_3
_geom_torsion_atom_site_label_4
_geom_torsion
_geom_torsion_site_symmetry_1
_geom_torsion_site_symmetry_2
_geom_torsion_site_symmetry_3
_geom_torsion_site_symmetry_4
_geom_torsion_publ_flag
Ru1 O1 C24 C1 -32.0(4) . . . . ?
Ru1 O1 C24 C25 -149.7(3) . . . . ?
Ru1 O1 C24 C31 88.9(4) . . . . ?
Ru1 O2 C11 C10 -39.0(3) . . . . ?
Ru1 O2 C11 C12 84.7(3) . . . . ?
Ru1 O2 C11 C18 -153.8(2) . . . . ?
Ru1 O3 O4 C49 111.0(3) . . . . ?
Ru1 N1 C1 C2 175.2(4) . . . . ?
Ru1 N1 C1 C24 -1.8(5) . . . . ?
Ru1 N1 C5 C4 -177.9(4) . . . . ?
Ru1 N1 C5 C6 -0.6(5) . . . . ?
Ru1 N2 C6 C5 -4.3(5) . . . . ?
Ru1 N2 C6 C7 174.7(3) . . . . ?
Ru1 N2 C10 C9 -174.3(3) . . . . ?
Ru1 N2 C10 C11 9.7(4) . . . . ?
Ru1 N3 C37 C38 -177.7(3) . . . . ?
Ru1 N3 C41 C40 178.7(4) . . . . ?
Ru1 N4 C43 C44 -178.3(3) . . . . ?
Ru1 N4 C48 C47 178.2(3) . . . . ?
Cl1 C52 C53 C54 -179.8(4) . . . . ?
O1 C24 C25 C26 25.8(5) . . . . ?
O1 C24 C25 C30 -155.9(4) . . . . ?
O1 C24 C31 C32 64.9(5) . . . . ?
O1 C24 C31 C36 -116.1(5) . . . . ?
O2 C11 C12 C13 -134.0(4) . . . . ?
O2 C11 C12 C17 46.5(5) . . . . ?
O2 C11 C18 C19 -140.6(4) . . . . ?
O2 C11 C18 C23 41.8(4) . . . . ?
O3 O4 C49 O5 8.3(5) . . . . ?
O3 O4 C49 C50 -173.1(3) . . . . ?
O4 C49 C50 C51 6.0(5) . . . . ?
O4 C49 C50 C55 -176.9(4) . . . . ?
O5 C49 C50 C51 -175.3(4) . . . . ?
O5 C49 C50 C55 1.8(6) . . . . ?
N1 C1 C2 C3 2.3(9) . . . . ?
N1 C1 C24 O1 19.5(5) . . . . ?
N1 C1 C24 C25 135.0(4) . . . . ?
N1 C1 C24 C31 -103.6(4) . . . . ?
N1 C5 C6 N2 3.0(5) . . . . ?
N1 C5 C6 C7 -175.9(4) . . . . ?
N2 C6 C7 C8 0.3(6) . . . . ?
N2 C10 C11 O2 16.5(4) . . . . ?
N2 C10 C11 C12 -106.0(4) . . . . ?
N2 C10 C11 C18 130.4(3) . . . . ?
N3 C37 C38 C39 -0.4(7) . . . . ?
N4 C43 C44 C45 0.3(6) . . . . ?
C1 N1 C5 C4 -2.4(7) . . . . ?
C1 N1 C5 C6 174.8(4) . . . . ?
C1 C2 C3 C4 -1.6(10) . . . . ?
C1 C24 C25 C26 -88.9(5) . . . . ?
C1 C24 C25 C30 89.4(5) . . . . ?
C1 C24 C31 C32 -176.7(4) . . . . ?
C1 C24 C31 C36 2.3(6) . . . . ?
C2 C1 C24 O1 -157.2(5) . . . . ?
C2 C1 C24 C25 -41.7(7) . . . . ?
C2 C1 C24 C31 79.7(6) . . . . ?
C2 C3 C4 C5 -1.1(10) . . . . ?
C3 C4 C5 N1 3.1(8) . . . . ?
C3 C4 C5 C6 -173.8(5) . . . . ?
C4 C5 C6 N2 -179.9(5) . . . . ?
C4 C5 C6 C7 1.2(8) . . . . ?
C5 N1 C1 C2 -0.3(7) . . . . ?
C5 N1 C1 C24 -177.2(4) . . . . ?
C5 C6 C7 C8 179.1(4) . . . . ?
C6 N2 C10 C9 2.9(5) . . . . ?
C6 N2 C10 C11 -173.0(3) . . . . ?
C6 C7 C8 C9 1.6(6) . . . . ?
C7 C8 C9 C10 -1.2(6) . . . . ?
C8 C9 C10 N2 -1.1(5) . . . . ?
C8 C9 C10 C11 174.3(4) . . . . ?
C9 C10 C11 O2 -159.2(3) . . . . ?
C9 C10 C11 C12 78.3(5) . . . . ?
C9 C10 C11 C18 -45.3(5) . . . . ?
C10 N2 C6 C5 178.5(3) . . . . ?
C10 N2 C6 C7 -2.5(6) . . . . ?
C10 C11 C12 C13 -16.2(5) . . . . ?
C10 C11 C12 C17 164.3(3) . . . . ?
C10 C11 C18 C19 107.7(4) . . . . ?
C10 C11 C18 C23 -69.9(4) . . . . ?
C11 C12 C13 C14 178.6(4) . . . . ?
C11 C12 C17 C16 -178.9(4) . . . . ?
C11 C18 C19 C20 -178.6(4) . . . . ?
C11 C18 C23 C22 178.6(4) . . . . ?
C12 C11 C18 C19 -17.9(5) . . . . ?
C12 C11 C18 C23 164.5(3) . . . . ?
C12 C13 C14 C15 0.7(8) . . . . ?
C13 C12 C17 C16 1.6(6) . . . . ?
C13 C14 C15 C16 0.9(9) . . . . ?
C14 C15 C16 C17 -1.2(8) . . . . ?
C15 C16 C17 C12 -0.1(7) . . . . ?
C17 C12 C13 C14 -1.9(7) . . . . ?
C18 C11 C12 C13 106.3(4) . . . . ?
C18 C11 C12 C17 -73.1(4) . . . . ?
C18 C19 C20 C21 0.2(7) . . . . ?
C19 C18 C23 C22 1.0(6) . . . . ?
C19 C20 C21 C22 0.8(7) . . . . ?
C20 C21 C22 C23 -0.9(7) . . . . ?
C21 C22 C23 C18 0.0(7) . . . . ?
C23 C18 C19 C20 -1.1(6) . . . . ?
C24 C1 C2 C3 178.8(5) . . . . ?
C24 C25 C26 C27 -179.4(5) . . . . ?
C24 C25 C30 C29 178.7(5) . . . . ?
C24 C31 C32 C33 178.9(4) . . . . ?
C24 C31 C36 C35 180.0(4) . . . . ?
C25 C24 C31 C32 -55.0(5) . . . . ?
C25 C24 C31 C36 124.0(5) . . . . ?
C25 C26 C27 C28 0.6(8) . . . . ?
C26 C25 C30 C29 -3.1(8) . . . . ?
C26 C27 C28 C29 -2.8(10) . . . . ?
C27 C28 C29 C30 2.1(10) . . . . ?
C28 C29 C30 C25 0.9(10) . . . . ?
C30 C25 C26 C27 2.3(7) . . . . ?
C31 C24 C25 C26 149.5(4) . . . . ?
C31 C24 C25 C30 -32.3(6) . . . . ?
C31 C32 C33 C34 1.2(8) . . . . ?
C32 C31 C36 C35 -1.1(7) . . . . ?
C32 C33 C34 C35 -1.2(9) . . . . ?
C33 C34 C35 C36 0.0(9) . . . . ?
C34 C35 C36 C31 1.1(8) . . . . ?
C36 C31 C32 C33 -0.1(7) . . . . ?
C37 N3 C41 C40 1.0(6) . . . . ?
C37 C38 C39 C40 -0.1(7) . . . . ?
C37 C38 C39 C42 -179.1(4) . . . . ?
C38 C39 C40 C41 1.0(7) . . . . ?
C39 C40 C41 N3 -1.5(7) . . . . ?
C41 N3 C37 C38 0.0(6) . . . . ?
C42 C39 C40 C41 -180.0(5) . . . . ?
C43 N4 C48 C47 1.9(6) . . . . ?
C43 C44 C45 C46 -177.3(4) . . . . ?
C43 C44 C45 C47 1.2(6) . . . . ?
C44 C45 C47 C48 -1.2(7) . . . . ?
C45 C47 C48 N4 -0.3(7) . . . . ?
C46 C45 C47 C48 177.3(4) . . . . ?
C48 N4 C43 C44 -1.9(6) . . . . ?
C49 C50 C51 C52 176.7(4) . . . . ?
C49 C50 C55 C54 -175.8(4) . . . . ?
C50 C51 C52 Cl1 -179.0(3) . . . . ?
C50 C51 C52 C53 -2.0(7) . . . . ?
C51 C50 C55 C54 1.3(7) . . . . ?
C51 C52 C53 C54 3.2(7) . . . . ?
C52 C53 C54 C55 -2.1(8) . . . . ?
C53 C54 C55 C50 -0.1(8) . . . . ?
C55 C50 C51 C52 -0.3(6) . . . . ?
Ru2 O1B C11B C10B 37.5(4) . . . . ?
Ru2 O1B C11B C12B 151.1(2) . . . . ?
Ru2 O1B C11B C18B -85.6(3) . . . . ?
Ru2 O2B C23B C1B 25.0(4) . . . . ?
Ru2 O2B C23B C24B -100.4(3) . . . . ?
Ru2 O2B C23B C30B 137.6(2) . . . . ?
Ru2 O3B O4B C47B -130.5(5) . . . . ?
Ru2 N1B C6B C5B 4.6(4) . . . . ?
Ru2 N1B C6B C7B -174.1(3) . . . . ?
Ru2 N1B C10B C9B 176.7(3) . . . . ?
Ru2 N1B C10B C11B -4.7(4) . . . . ?
Ru2 N2B C1B C2B 171.2(3) . . . . ?
Ru2 N2B C1B C23B -13.6(4) . . . . ?
Ru2 N2B C5B C4B -172.0(3) . . . . ?
Ru2 N2B C5B C6B 8.3(4) . . . . ?
Ru2 N3B C36B C37B -178.4(3) . . . . ?
Ru2 N3B C40B C39B 177.9(3) . . . . ?
Ru2 N4B C42B C03C 175.1(4) . . . . ?
Ru2 N4B C46B C45B -174.9(4) . . . . ?
Cl1B C52B C53B C48B -179.2(5) . . . . ?
O1B C11B C12B C13B 143.5(4) . . . . ?
O1B C11B C12B C17B -42.4(4) . . . . ?
O1B C11B C18B C19B 131.2(4) . . . . ?
O1B C11B C18B C22B -51.5(4) . . . . ?
O2B C23B C24B C25B 124.2(5) . . . . ?
O2B C23B C24B C29B -56.3(5) . . . . ?
O2B C23B C30B C31B -29.5(5) . . . . ?
O2B C23B C30B C35B 155.6(4) . . . . ?
O3B O4B C47B O5B -13.2(10) . . . . ?
O3B O4B C47B C48B 167.6(6) . . . . ?
O4B C47B C48B C49B -36.4(10) . . . . ?
O4B C47B C48B C53B 149.9(7) . . . . ?
O5B C47B C48B C49B 144.6(8) . . . . ?
O5B C47B C48B C53B -29.1(12) . . . . ?
N1B C6B C7B C8B -2.7(5) . . . . ?
N1B C10B C11B O1B -18.9(4) . . . . ?
N1B C10B C11B C12B -132.6(3) . . . . ?
N1B C10B C11B C18B 105.4(3) . . . . ?
N2B C1B C2B C3B 2.1(6) . . . . ?
N2B C1B C23B O2B -6.0(4) . . . . ?
N2B C1B C23B C24B 117.8(4) . . . . ?
N2B C1B C23B C30B -120.9(3) . . . . ?
N2B C5B C6B N1B -7.8(4) . . . . ?
N2B C5B C6B C7B 170.8(4) . . . . ?
N3B C36B C37B C38B 1.5(7) . . . . ?
C1B N2B C5B C4B 4.1(6) . . . . ?
C1B N2B C5B C6B -175.7(3) . . . . ?
C1B C2B C3B C4B 1.7(6) . . . . ?
C1B C23B C24B C25B 3.5(6) . . . . ?
C1B C23B C24B C29B -177.0(3) . . . . ?
C1B C23B C30B C31B 83.8(5) . . . . ?
C1B C23B C30B C35B -91.2(4) . . . . ?
C2B C1B C23B O2B 168.9(4) . . . . ?
C2B C1B C23B C24B -67.2(5) . . . . ?
C2B C1B C23B C30B 54.0(5) . . . . ?
C2B C3B C4B C5B -2.6(6) . . . . ?
C02O C21B C22B C18B 0.4(6) . . . . ?
C3B C4B C5B N2B -0.2(6) . . . . ?
C3B C4B C5B C6B 179.5(4) . . . . ?
C03C C43B C45B C46B -1.7(8) . . . . ?
C4B C5B C6B N1B 172.4(4) . . . . ?
C4B C5B C6B C7B -9.0(6) . . . . ?
C5B N2B C1B C2B -5.0(6) . . . . ?
C5B N2B C1B C23B 170.3(3) . . . . ?
C5B C6B C7B C8B 178.8(4) . . . . ?
C6B N1B C10B C9B -1.1(5) . . . . ?
C6B N1B C10B C11B 177.5(3) . . . . ?
C6B C7B C8B C9B -0.8(6) . . . . ?
C7B C8B C9B C10B 3.3(6) . . . . ?
C8B C9B C10B N1B -2.4(6) . . . . ?
C8B C9B C10B C11B 179.3(4) . . . . ?
C9B C10B C11B O1B 159.6(4) . . . . ?
C9B C10B C11B C12B 45.9(5) . . . . ?
C9B C10B C11B C18B -76.1(5) . . . . ?
C10B N1B C6B C5B -177.6(3) . . . . ?
C10B N1B C6B C7B 3.7(5) . . . . ?
C10B C11B C12B C13B -103.8(4) . . . . ?
C10B C11B C12B C17B 70.3(4) . . . . ?
C10B C11B C18B C19B 11.6(5) . . . . ?
C10B C11B C18B C22B -171.0(3) . . . . ?
C11B C12B C13B C14B 174.5(4) . . . . ?
C11B C12B C17B C16B -175.6(4) . . . . ?
C11B C18B C19B C20B 177.0(4) . . . . ?
C11B C18B C22B C21B -177.1(3) . . . . ?
C12B C11B C18B C19B -107.8(4) . . . . ?
C12B C11B C18B C22B 69.5(4) . . . . ?
C12B C13B C14B C15B 1.4(7) . . . . ?
C13B C12B C17B C16B -1.3(6) . . . . ?
C13B C14B C15B C16B -2.2(7) . . . . ?
C14B C15B C16B C17B 1.2(7) . . . . ?
C15B C16B C17B C12B 0.6(7) . . . . ?
C17B C12B C13B C14B 0.3(6) . . . . ?
C18B C11B C12B C13B 18.7(5) . . . . ?
C18B C11B C12B C17B -167.2(3) . . . . ?
C18B C19B C20B C02O -0.4(7) . . . . ?
C19B C18B C22B C21B 0.3(6) . . . . ?
C20B C02O C21B C22B -1.2(7) . . . . ?
C21B C02O C20B C19B 1.2(7) . . . . ?
C22B C18B C19B C20B -0.3(6) . . . . ?
C23B C1B C2B C3B -172.5(4) . . . . ?
C23B C24B C25B C26B 175.7(5) . . . . ?
C23B C24B C29B C28B -177.6(4) . . . . ?
C23B C30B C31B C32B -173.4(4) . . . . ?
C23B C30B C35B C34B 173.6(4) . . . . ?
C24B C23B C30B C31B -152.4(4) . . . . ?
C24B C23B C30B C35B 32.7(5) . . . . ?
C24B C25B C26B C27B 2.5(10) . . . . ?
C25B C24B C29B C28B 2.0(7) . . . . ?
C25B C26B C27B C28B 0.7(10) . . . . ?
C26B C27B C28B C29B -2.6(9) . . . . ?
C27B C28B C29B C24B 1.2(8) . . . . ?
C29B C24B C25B C26B -3.8(8) . . . . ?
C30B C23B C24B C25B -114.9(5) . . . . ?
C30B C23B C24B C29B 64.6(5) . . . . ?
C30B C31B C32B C33B 0.0(8) . . . . ?
C31B C30B C35B C34B -1.4(6) . . . . ?
C31B C32B C33B C34B -2.0(9) . . . . ?
C32B C33B C34B C35B 2.2(8) . . . . ?
C33B C34B C35B C30B -0.5(7) . . . . ?
C35B C30B C31B C32B 1.6(7) . . . . ?
C36B N3B C40B C39B 2.0(5) . . . . ?
C36B C37B C38B C39B 0.4(7) . . . . ?
C36B C37B C38B C41B -178.0(5) . . . . ?
C37B C38B C39B C40B -1.0(7) . . . . ?
C38B C39B C40B N3B -0.2(6) . . . . ?
C40B N3B C36B C37B -2.6(6) . . . . ?
C41B C38B C39B C40B 177.5(5) . . . . ?
C42B N4B C46B C45B 3.6(7) . . . . ?
C42B C03C C43B C44B 179.8(5) . . . . ?
C42B C03C C43B C45B 1.9(8) . . . . ?
C43B C03C C42B N4B 0.7(9) . . . . ?
C43B C45B C46B N4B -1.1(8) . . . . ?
C44B C43B C45B C46B -179.6(5) . . . . ?
C46B N4B C42B C03C -3.4(7) . . . . ?
C47B C48B C49B C50B -172.1(8) . . . . ?
C47B C48B C53B C52B 164.8(8) . . . . ?
C48B C49B C50B C51B 1.0(11) . . . . ?
C49B C48B C53B C52B -9.1(10) . . . . ?
C49B C50B C51B C52B 2.8(12) . . . . ?
C50B C51B C52B Cl1B -177.9(6) . . . . ?
C50B C51B C52B C53B -10.4(13) . . . . ?
C51B C52B C53B C48B 13.8(12) . . . . ?
C53B C48B C49B C50B 2.0(8) . . . . ?

loop_
_smtbx_masks_void_nr
_smtbx_masks_void_average_x
_smtbx_masks_void_average_y
_smtbx_masks_void_average_z
_smtbx_masks_void_volume
_smtbx_masks_void_count_electrons
_smtbx_masks_void_content
1 0.000 0.000 0.000 564.5 132.2 '4 acetone'
2 -0.725 0.500 0.500 297.6 87.2 '3 acetone'
